data_7106933
loop_
_publ_author_name
'Jung Hee Choi'
'Tatsuhiko Honda'
'Shu Seki'
'Shunichi Fukuzumi'

_publ_section_title
;
 Relationship between crystal packing and high electron mobility in the
 single crystal of thienyl-substituted methanofullerene
;
_journal_name_full Chem.Commun.
_journal_page_first 11213
_journal_paper_doi 10.1039/c1cc13228h
_journal_volume 47
_journal_year 2011
_chemical_formula_moiety 'C71.25 H12 O2 S3.50 '
_chemical_formula_sum 'C71.25 H12 O2 S3.5'
_chemical_formula_weight 1012.09
_space_group_IT_number 2
_symmetry_cell_setting triclinic
_symmetry_Int_Tables_number 2
_symmetry_space_group_name_Hall '-P 1'
_symmetry_space_group_name_H-M 'P -1'
_cell_angle_alpha 104.099(3)
_cell_angle_beta 99.991(3)
_cell_angle_gamma 90.458(3)
_cell_formula_units_Z 4
_cell_length_a 9.9822(5)
_cell_length_b 16.1523(11)
_cell_length_c 25.744(2)
_cell_measurement_reflns_used 5706
_cell_measurement_temperature 123.1
_cell_measurement_theta_max 23.3
_cell_measurement_theta_min 3.1
_cell_volume 3959.3(5)
_computing_cell_refinement CrystalClear
_computing_data_collection CrystalClear
_computing_data_reduction CrystalStructure
_computing_publication_material 'CrystalStructure 3.8'
_computing_structure_refinement SHELXL
_computing_structure_solution SIR2004
_diffrn_ambient_temperature 123
_diffrn_detector_area_resol_mean 7.31
_diffrn_measured_fraction_theta_full 0.990
_diffrn_measured_fraction_theta_max 0.990
_diffrn_measurement_device_type 'Rigaku Mercury'
_diffrn_measurement_method \w
_diffrn_radiation_type 'Mo K\a'
_diffrn_radiation_wavelength 0.71070
_diffrn_reflns_av_R_equivalents 0.129
_diffrn_reflns_limit_h_max 11
_diffrn_reflns_limit_h_min -11
_diffrn_reflns_limit_k_max 17
_diffrn_reflns_limit_k_min -17
_diffrn_reflns_limit_l_max 28
_diffrn_reflns_limit_l_min -28
_diffrn_reflns_number 27288
_diffrn_reflns_theta_full 23.25
_diffrn_reflns_theta_max 23.25
_exptl_absorpt_coefficient_mu 0.278
_exptl_absorpt_correction_type none
_exptl_crystal_colour gray
_exptl_crystal_density_diffrn 1.698
_exptl_crystal_density_method 'not measured'
_exptl_crystal_description block
_exptl_crystal_F_000 2046.00
_exptl_crystal_size_max 0.20
_exptl_crystal_size_mid 0.20
_exptl_crystal_size_min 0.20
_refine_diff_density_max 0.70
_refine_diff_density_min -0.65
_refine_ls_extinction_method none
_refine_ls_goodness_of_fit_ref 1.117
_refine_ls_hydrogen_treatment refall
_refine_ls_number_parameters 1380
_refine_ls_number_reflns 11236
_refine_ls_R_factor_gt 0.0693
_refine_ls_shift/su_max 0.0010
_refine_ls_structure_factor_coef Fsqd
_refine_ls_weighting_details 'w = 1/[\s^2^(Fo^2^)+(0.0547P)^2^+4.2624P] where P=(Fo^2^+2Fc^2^)/3'
_refine_ls_weighting_scheme calc
_refine_ls_wR_factor_ref 0.1785
_reflns_number_gt 9058
_reflns_number_total 11236
_reflns_threshold_expression F^2^>2.0\s(F^2^)
_cod_data_source_file c1cc13228h.txt
_cod_data_source_block '__091104-2'
_cod_original_formula_sum 'C71.25 H12 O2 S3.50 '
_cod_database_code 7106933

loop_
_symmetry_equiv_pos_site_id
_symmetry_equiv_pos_as_xyz
1 +X,+Y,+Z
2 -X,-Y,-Z

loop_
_atom_site_label
_atom_site_type_symbol
_atom_site_fract_x
_atom_site_fract_y
_atom_site_fract_z
_atom_site_U_iso_or_equiv
_atom_site_adp_type
_atom_site_occupancy
_atom_site_symmetry_multiplicity
_atom_site_calc_flag
_atom_site_refinement_flags
S(1) S 0.56333(13) 0.46253(8) 0.32688(5) 0.0376(3) Uani 1.00 1 d .
S(2) S 0.02816(14) 0.09675(8) 0.50623(5) 0.0400(3) Uani 1.00 1 d .
S(3) S -0.17628(16) 0.46881(11) 0.24569(6) 0.0563(4) Uani 1.00 1 d .
S(4) S 0.76866(15) 0.21321(10) 0.25455(6) 0.0569(4) Uani 1.00 1 d .
S(5) S -0.13550(14) 0.58534(9) 0.17035(6) 0.0469(3) Uani 1.00 1 d .
S(6) S 0.86614(16) 0.05455(10) 0.17884(7) 0.0607(4) Uani 1.00 1 d .
S(7) S 0.22771(13) -0.27983(8) 0.51297(5) 0.0383(3) Uani 1.00 1 d .
O(1) O 0.0111(3) 0.3526(2) 0.39369(14) 0.0461(9) Uani 1.00 1 d .
O(2) O 0.8629(3) -0.2821(2) 0.47983(13) 0.0369(8) Uani 1.00 1 d .
O(3) O 0.8216(3) -0.3909(2) 0.40422(13) 0.0361(7) Uani 1.00 1 d .
O(4) O 0.0403(3) 0.21834(19) 0.35007(12) 0.0315(7) Uani 1.00 1 d .
C(1) C 0.1497(4) -0.3764(3) 0.50421(18) 0.0324(11) Uani 1.00 1 d .
C(2) C 0.1936(4) -0.4379(3) 0.46561(17) 0.0316(11) Uani 1.00 1 d .
C(3) C 0.2488(4) -0.0796(2) 0.41656(17) 0.0237(9) Uani 1.00 1 d .
C(4) C 0.3008(3) -0.4099(2) 0.44169(14) 0.0121(8) Uiso 1.00 1 d .
C(5) C 0.5577(4) 0.4256(2) 0.10503(16) 0.0213(9) Uani 1.00 1 d .
C(6) C 0.5966(4) -0.2949(2) 0.23477(16) 0.0238(9) Uani 1.00 1 d .
C(7) C 0.0797(4) -0.2460(2) 0.27414(17) 0.0241(9) Uani 1.00 1 d .
C(8) C 0.3021(4) 0.4981(2) 0.08574(17) 0.0227(9) Uani 1.00 1 d .
C(9) C 0.3897(4) -0.3593(2) 0.25257(16) 0.0224(9) Uani 1.00 1 d .
C(10) C 0.7360(3) -0.1499(2) 0.36169(17) 0.0209(9) Uani 1.00 1 d .
C(11) C 0.2847(4) 0.4406(2) -0.00788(17) 0.0250(10) Uani 1.00 1 d .
C(12) C 0.1594(4) 0.4796(2) 0.06283(17) 0.0232(9) Uani 1.00 1 d .
C(13) C 0.2104(4) 0.0403(2) 0.27076(18) 0.0266(10) Uani 1.00 1 d .
C(14) C 0.5380(4) -0.0979(2) 0.18897(16) 0.0248(10) Uani 1.00 1 d .
C(15) C 0.1760(4) -0.2259(2) 0.36615(16) 0.0218(9) Uani 1.00 1 d .
C(16) C 0.3838(4) -0.0401(2) 0.43673(15) 0.0236(9) Uani 1.00 1 d .
C(17) C 0.6168(4) 0.2938(2) 0.13193(17) 0.0237(9) Uani 1.00 1 d .
C(18) C 0.0879(4) 0.3063(2) -0.06330(16) 0.0235(9) Uani 1.00 1 d .
C(19) C 0.4703(4) 0.2394(2) 0.18000(16) 0.0220(9) Uani 1.00 1 d .
C(20) C 0.5574(4) 0.0367(2) 0.40691(16) 0.0251(10) Uani 1.00 1 d .
C(21) C 0.2498(4) -0.3423(2) 0.23785(17) 0.0236(9) Uani 1.00 1 d .
C(22) C 0.7277(4) -0.0586(2) 0.36957(18) 0.0265(10) Uani 1.00 1 d .
C(23) C -0.0566(4) 0.2530(2) -0.01513(17) 0.0270(10) Uani 1.00 1 d .
C(24) C 0.4473(4) -0.3462(2) 0.30766(16) 0.0211(9) Uani 1.00 1 d .
C(25) C 0.6046(4) -0.1012(2) 0.42983(16) 0.0237(9) Uani 1.00 1 d .
C(26) C 0.3801(4) 0.4744(2) 0.04240(17) 0.0244(9) Uani 1.00 1 d .
C(27) C 0.1121(4) 0.2108(2) 0.15328(16) 0.0243(9) Uani 1.00 1 d .
C(28) C 0.7238(4) -0.1642(2) 0.26294(18) 0.0273(10) Uani 1.00 1 d .
C(29) C 0.0831(4) -0.1914(2) 0.32803(18) 0.0249(10) Uani 1.00 1 d .
C(30) C 0.3282(4) -0.3186(2) 0.46577(17) 0.0246(9) Uani 1.00 1 d .
C(31) C 0.0665(4) -0.2101(2) 0.22956(17) 0.0249(9) Uani 1.00 1 d .
C(32) C 0.2361(4) -0.3043(2) 0.19127(16) 0.0225(9) Uani 1.00 1 d .
C(33) C 0.4595(4) -0.2716(2) 0.39986(15) 0.0195(9) Uani 1.00 1 d .
C(34) C 0.0213(4) 0.2295(2) -0.05819(17) 0.0266(10) Uani 1.00 1 d .
C(35) C -0.0255(4) 0.3780(2) 0.06336(17) 0.0236(9) Uani 1.00 1 d .
C(36) C 0.2080(4) -0.0140(2) 0.21685(17) 0.0250(10) Uani 1.00 1 d .
C(37) C 0.2134(4) 0.4492(2) 0.28352(17) 0.0266(10) Uani 1.00 1 d .
C(38) C 0.5460(4) -0.1892(2) 0.18096(17) 0.0255(10) Uani 1.00 1 d .
C(39) C 0.1577(4) -0.0463(2) 0.38093(17) 0.0235(9) Uani 1.00 1 d .
C(40) C 0.6280(4) 0.3466(2) 0.09733(17) 0.0247(9) Uani 1.00 1 d .
C(41) C 0.5891(4) -0.2550(2) 0.38233(16) 0.0207(9) Uani 1.00 1 d .
C(42) C 0.3460(4) 0.4063(2) 0.20366(16) 0.0205(9) Uani 1.00 1 d .
C(43) C 0.5074(4) 0.1690(2) 0.13879(16) 0.0257(10) Uani 1.00 1 d .
C(44) C 0.5471(4) 0.0751(2) 0.36102(18) 0.0275(10) Uani 1.00 1 d .
C(45) C 0.0865(4) 0.1525(2) -0.06606(17) 0.0274(10) Uani 1.00 1 d .
C(46) C 0.3521(4) 0.4841(2) 0.13663(16) 0.0203(9) Uani 1.00 1 d .
C(47) C 0.2424(4) 0.1735(2) 0.16289(16) 0.0239(9) Uani 1.00 1 d .
C(48) C 0.5884(4) 0.1673(2) 0.05381(17) 0.0268(10) Uani 1.00 1 d .
C(49) C 0.3197(4) 0.3721(2) -0.04698(16) 0.0232(9) Uani 1.00 1 d .
C(50) C 0.6560(4) -0.2821(2) 0.29185(17) 0.0232(9) Uani 1.00 1 d .
C(51) C 0.1885(4) -0.1673(2) 0.16933(16) 0.0248(10) Uani 1.00 1 d .
C(52) C 0.4660(4) -0.3329(2) 0.21566(17) 0.0241(9) Uani 1.00 1 d .
C(53) C 0.0566(4) -0.1186(2) 0.23705(17) 0.0240(9) Uani 1.00 1 d .
C(54) C 0.3669(4) -0.3194(2) 0.34935(16) 0.0206(9) Uani 1.00 1 d .
C(55) C 0.4383(4) -0.2632(2) 0.45824(16) 0.0236(9) Uani 1.00 1 d .
C(56) C 0.2984(4) 0.0924(2) -0.05066(17) 0.0288(10) Uani 1.00 1 d .
C(57) C 0.1482(4) 0.4434(2) 0.00469(17) 0.0252(10) Uani 1.00 1 d .
C(58) C 0.0592(4) 0.3566(2) 0.14983(16) 0.0232(9) Uani 1.00 1 d .
C(59) C 0.2636(4) 0.4549(2) 0.16743(16) 0.0203(9) Uani 1.00 1 d .
C(60) C 0.5420(4) 0.3682(2) 0.01103(17) 0.0262(10) Uani 1.00 1 d .
C(61) C 0.4042(4) 0.0922(2) 0.34560(18) 0.0278(10) Uani 1.00 1 d .
C(62) C 0.4834(4) 0.4474(2) 0.14632(16) 0.0226(9) Uani 1.00 1 d .
C(63) C 0.3471(4) 0.0795(2) 0.29060(17) 0.0248(10) Uani 1.00 1 d .
C(64) C 0.3706(4) -0.2986(2) 0.17764(15) 0.0224(9) Uani 1.00 1 d .
C(65) C 0.0030(4) 0.1196(2) 0.01108(18) 0.0301(10) Uani 1.00 1 d .
C(66) C -0.0376(4) 0.3442(3) 0.00722(18) 0.0288(10) Uani 1.00 1 d .
C(67) C 0.5926(5) 0.3245(3) 0.3565(2) 0.0435(13) Uani 1.00 1 d .
C(68) C 0.0000 0.0000 0.5000 0.0298(14) Uani 1.00 2 d S
C(69) C 0.4778(4) -0.1063(2) 0.44328(16) 0.0238(9) Uani 1.00 1 d .
C(70) C 0.6245(4) 0.0460(2) 0.32102(18) 0.0289(10) Uani 1.00 1 d .
C(71) C 0.5629(4) -0.2473(2) 0.50403(17) 0.0256(10) Uani 1.00 1 d .
C(72) C 0.4306(4) 0.2437(2) -0.05926(16) 0.0261(10) Uani 1.00 1 d .
C(73) C 0.1293(4) 0.3014(2) 0.17694(16) 0.0222(9) Uani 1.00 1 d .
C(74) C 0.2182(4) 0.3029(2) -0.07539(16) 0.0240(9) Uani 1.00 1 d .
C(75) C 0.5831(4) -0.3064(2) 0.32717(16) 0.0212(9) Uani 1.00 1 d .
C(76) C 0.5402(4) 0.3181(2) 0.17543(15) 0.0198(9) Uani 1.00 1 d .
C(77) C 0.4112(4) -0.2288(2) 0.16076(16) 0.0242(9) Uani 1.00 1 d .
C(78) C 0.1983(4) 0.0273(2) 0.36306(17) 0.0253(10) Uani 1.00 1 d .
C(79) C 0.0196(4) 0.1771(2) 0.10482(17) 0.0251(10) Uani 1.00 1 d .
C(80) C 0.5049(4) 0.4395(2) 0.05131(17) 0.0239(9) Uani 1.00 1 d .
C(81) C 0.3971(4) -0.1881(2) 0.43409(16) 0.0207(9) Uani 1.00 1 d .
C(82) C 0.1466(4) -0.2408(2) 0.18730(16) 0.0235(9) Uani 1.00 1 d .
C(83) C 0.6255(4) -0.3287(2) 0.51595(18) 0.0296(10) Uani 1.00 1 d .
C(84) C 0.2331(4) -0.3011(2) 0.33545(16) 0.0198(9) Uani 1.00 1 d .
C(85) C 0.7176(4) -0.0221(2) 0.32535(18) 0.0278(10) Uani 1.00 1 d .
C(86) C 0.0713(4) -0.1042(2) 0.33522(18) 0.0250(9) Uani 1.00 1 d .
C(87) C 0.4770(4) 0.3942(2) 0.18345(16) 0.0206(9) Uani 1.00 1 d .
C(88) C 0.3423(4) -0.0086(2) 0.20288(17) 0.0266(10) Uani 1.00 1 d .
C(89) C 0.1725(4) -0.3130(2) 0.27821(17) 0.0227(9) Uani 1.00 1 d .
C(90) C 0.6785(4) -0.3859(2) 0.46866(18) 0.0288(10) Uani 1.00 1 d .
C(91) C 0.7146(4) -0.0756(2) 0.27116(18) 0.0270(10) Uani 1.00 1 d .
C(92) C 0.3168(4) -0.1620(2) 0.15645(15) 0.0231(9) Uani 1.00 1 d .
C(93) C 0.4878(4) 0.0988(2) 0.02573(18) 0.0280(10) Uani 1.00 1 d .
C(94) C -0.0282(5) 0.1887(3) 0.38748(19) 0.0360(11) Uani 1.00 1 d .
C(95) C 0.7344(4) -0.2017(2) 0.30930(17) 0.0247(9) Uani 1.00 1 d .
C(96) C 0.7958(4) -0.3465(2) 0.45334(18) 0.0296(10) Uani 1.00 1 d .
C(97) C 0.1283(4) 0.4344(2) 0.14525(16) 0.0212(9) Uani 1.00 1 d .
C(98) C 0.1323(4) -0.0921(2) 0.20041(17) 0.0258(10) Uani 1.00 1 d .
C(99) C 0.0773(4) 0.0970(2) -0.03045(17) 0.0282(10) Uani 1.00 1 d .
C(100) C 0.4493(4) 0.3350(2) -0.03765(17) 0.0243(10) Uani 1.00 1 d .
C(101) C -0.1548(4) 0.5277(3) 0.20845(19) 0.0358(11) Uani 1.00 1 d .
C(102) C -0.0548(4) 0.2348(2) 0.07774(18) 0.0273(10) Uani 1.00 1 d .
C(103) C -0.0347(4) 0.3221(2) 0.09893(17) 0.0252(10) Uani 1.00 1 d .
C(104) C 0.1814(4) 0.0703(2) 0.07395(18) 0.0277(10) Uani 1.00 1 d .
C(105) C 0.5636(4) 0.0325(2) 0.26344(18) 0.0283(10) Uani 1.00 1 d .
C(106) C 0.2086(4) 0.0591(2) -0.02122(18) 0.0297(10) Uani 1.00 1 d .
C(107) C 0.3957(4) -0.0806(2) 0.17375(16) 0.0261(10) Uani 1.00 1 d .
C(108) C 0.2596(5) 0.0464(2) 0.03011(18) 0.0305(11) Uani 1.00 1 d .
C(109) C 0.1055(5) 0.3281(2) 0.31234(18) 0.0339(11) Uani 1.00 1 d .
C(110) C 0.4421(4) 0.3816(2) 0.29701(16) 0.0251(9) Uani 1.00 1 d .
C(111) C 0.4693(4) 0.3090(2) 0.31916(17) 0.0258(10) Uani 1.00 1 d .
C(112) C -0.0653(4) 0.1989(2) 0.01885(18) 0.0294(10) Uani 1.00 1 d .
C(113) C 0.5976(4) 0.2017(2) 0.10958(18) 0.0265(10) Uani 1.00 1 d .
C(114) C 0.4281(4) 0.0497(2) 0.24915(17) 0.0254(10) Uani 1.00 1 d .
C(115) C 0.6535(5) 0.4029(3) 0.3651(2) 0.0420(12) Uani 1.00 1 d .
C(116) C 0.0566(4) 0.1058(2) 0.06459(18) 0.0293(10) Uani 1.00 1 d .
C(117) C 0.1675(4) 0.4188(2) 0.32970(17) 0.0292(10) Uani 1.00 1 d .
C(118) C 0.4241(4) 0.0304(2) 0.41992(16) 0.0264(10) Uani 1.00 1 d .
C(119) C 0.0741(4) 0.4469(2) 0.09143(17) 0.0242(10) Uani 1.00 1 d .
C(120) C 0.8211(5) 0.1338(3) 0.2166(2) 0.0455(13) Uani 1.00 1 d .
C(121) C 0.5985(4) 0.2234(2) 0.01794(18) 0.0274(10) Uani 1.00 1 d .
C(122) C 0.9279(4) -0.3540(3) 0.3837(2) 0.0403(12) Uani 1.00 1 d .
C(123) C 0.2230(4) 0.1503(2) -0.07834(16) 0.0258(10) Uani 1.00 1 d .
C(124) C 0.4026(4) 0.0671(2) 0.05382(18) 0.0267(10) Uani 1.00 1 d .
C(125) C 0.6464(4) -0.0288(2) 0.41148(17) 0.0264(10) Uani 1.00 1 d .
C(126) C 0.3284(4) 0.0653(2) 0.38232(18) 0.0275(10) Uani 1.00 1 d .
C(127) C 0.3422(4) 0.2414(2) 0.19238(16) 0.0213(9) Uani 1.00 1 d .
C(128) C 0.6618(4) -0.1769(2) 0.39821(17) 0.0241(9) Uani 1.00 1 d .
C(129) C 0.2873(4) 0.2238(2) -0.08298(16) 0.0245(10) Uani 1.00 1 d .
C(130) C 0.2708(4) 0.3209(2) 0.20861(16) 0.0210(9) Uani 1.00 1 d .
C(131) C 0.6202(4) -0.0419(2) 0.23296(17) 0.0280(10) Uani 1.00 1 d .
C(132) C 0.2556(4) -0.1698(2) 0.41089(16) 0.0209(9) Uani 1.00 1 d .
C(133) C 0.6378(4) -0.2222(2) 0.21687(17) 0.0266(10) Uani 1.00 1 d .
C(134) C 0.0484(4) 0.3034(2) 0.35702(18) 0.0296(10) Uani 1.00 1 d .
C(135) C 0.4356(4) 0.1117(2) -0.02802(17) 0.0277(10) Uani 1.00 1 d .
C(136) C 0.2771(4) 0.1049(2) 0.12387(17) 0.0277(10) Uani 1.00 1 d .
C(137) C 0.4117(4) 0.1024(2) 0.11171(17) 0.0249(10) Uani 1.00 1 d .
C(138) C 0.3201(4) 0.3949(2) 0.25776(16) 0.0226(9) Uani 1.00 1 d .
C(139) C 0.5022(4) 0.1889(2) -0.03300(17) 0.0280(10) Uani 1.00 1 d .
C(140) C 0.6173(4) 0.3116(2) 0.03936(17) 0.0253(10) Uani 1.00 1 d .
C(141) C 0.0595(4) -0.0667(2) 0.28848(18) 0.0263(10) Uani 1.00 1 d .
C(142) C 0.1380(4) 0.0146(2) 0.30594(17) 0.0248(10) Uani 1.00 1 d .
C(143) C 0.0522(4) 0.3776(2) -0.02216(17) 0.0254(10) Uani 1.00 1 d .
H(1) H 0.0823 -0.3867 0.5241 0.039 Uiso 1.00 1 c R
H(2) H 0.1565 -0.4951 0.4551 0.038 Uiso 1.00 1 c R
H(4) H 0.3453 -0.4446 0.4151 0.015 Uiso 1.00 1 c R
H(37A) H 0.1329 0.4490 0.2550 0.032 Uiso 1.00 1 c R
H(37B) H 0.2511 0.5089 0.2978 0.032 Uiso 1.00 1 c R
H(67) H 0.6305 0.2829 0.3745 0.052 Uiso 1.00 1 c R
H(71A) H 0.5363 -0.2127 0.5377 0.031 Uiso 1.00 1 c R
H(71B) H 0.6334 -0.2133 0.4944 0.031 Uiso 1.00 1 c R
H(83A) H 0.7014 -0.3120 0.5474 0.036 Uiso 1.00 1 c R
H(83B) H 0.5557 -0.3619 0.5266 0.036 Uiso 1.00 1 c R
H(90A) H 0.7063 -0.4397 0.4784 0.035 Uiso 1.00 1 c R
H(90B) H 0.6038 -0.4007 0.4367 0.035 Uiso 1.00 1 c R
H(94A) H -0.0291 0.1261 0.3793 0.043 Uiso 1.00 1 c R
H(94B) H -0.1220 0.2070 0.3838 0.043 Uiso 1.00 1 c R
H(94C) H 0.0200 0.2127 0.4248 0.043 Uiso 1.00 1 c R
H(10A) H 0.0319 0.3227 0.2803 0.041 Uiso 1.00 1 c R
H(10B) H 0.1761 0.2883 0.3013 0.041 Uiso 1.00 1 c R
H(111) H 0.4125 0.2582 0.3100 0.031 Uiso 1.00 1 c R
H(115) H 0.7367 0.4222 0.3895 0.050 Uiso 1.00 1 c R
H(11A) H 0.2468 0.4224 0.3593 0.035 Uiso 1.00 1 c R
H(11B) H 0.0996 0.4577 0.3445 0.035 Uiso 1.00 1 c R
H(12A) H 0.9381 -0.3906 0.3484 0.048 Uiso 1.00 1 c R
H(12B) H 1.0140 -0.3493 0.4095 0.048 Uiso 1.00 1 c R
H(12C) H 0.9035 -0.2970 0.3795 0.048 Uiso 1.00 1 c R

loop_
_atom_site_aniso_label
_atom_site_aniso_U_11
_atom_site_aniso_U_22
_atom_site_aniso_U_33
_atom_site_aniso_U_12
_atom_site_aniso_U_13
_atom_site_aniso_U_23
S(1) 0.0430(7) 0.0314(7) 0.0353(7) -0.0010(5) -0.0015(5) 0.0086(5)
S(2) 0.0505(8) 0.0309(7) 0.0399(7) -0.0021(5) 0.0066(6) 0.0126(5)
S(3) 0.0481(8) 0.0718(10) 0.0517(9) -0.0118(7) 0.0055(7) 0.0239(7)
S(4) 0.0484(8) 0.0602(10) 0.0559(9) -0.0063(7) -0.0141(7) 0.0195(7)
S(5) 0.0479(8) 0.0428(8) 0.0502(8) 0.0019(6) 0.0066(6) 0.0138(6)
S(6) 0.0545(9) 0.0570(10) 0.0850(11) 0.0035(7) 0.0228(8) 0.0377(8)
S(7) 0.0453(7) 0.0403(7) 0.0323(6) 0.0057(5) 0.0123(5) 0.0111(5)
O(1) 0.071(2) 0.033(2) 0.044(2) 0.0040(17) 0.0363(19) 0.0092(16)
O(2) 0.0369(19) 0.035(2) 0.0349(19) -0.0012(15) -0.0015(15) 0.0074(15)
O(3) 0.0375(19) 0.0352(19) 0.0358(19) 0.0012(14) 0.0061(15) 0.0093(15)
O(4) 0.0385(18) 0.0266(18) 0.0336(18) -0.0009(14) 0.0116(14) 0.0119(14)
C(1) 0.034(2) 0.045(3) 0.025(2) 0.003(2) 0.006(2) 0.021(2)
C(2) 0.040(2) 0.030(2) 0.025(2) 0.001(2) -0.000(2) 0.013(2)
C(3) 0.029(2) 0.023(2) 0.023(2) 0.0061(19) 0.0155(19) 0.0064(18)
C(5) 0.022(2) 0.021(2) 0.019(2) -0.0085(17) 0.0005(18) 0.0046(17)
C(6) 0.030(2) 0.025(2) 0.020(2) 0.0094(19) 0.0110(19) 0.0087(18)
C(7) 0.017(2) 0.025(2) 0.028(2) -0.0071(18) -0.0002(18) 0.0057(19)
C(8) 0.036(2) 0.007(2) 0.025(2) -0.0011(17) 0.0059(19) 0.0027(17)
C(9) 0.036(2) 0.010(2) 0.021(2) -0.0001(18) 0.0077(19) 0.0018(17)
C(10) 0.013(2) 0.025(2) 0.025(2) -0.0020(17) -0.0002(17) 0.0089(18)
C(11) 0.034(2) 0.022(2) 0.024(2) 0.0031(19) 0.0031(19) 0.0159(19)
C(12) 0.032(2) 0.017(2) 0.022(2) 0.0089(18) 0.0030(19) 0.0087(18)
C(13) 0.035(2) 0.012(2) 0.036(2) 0.0079(18) 0.006(2) 0.0106(19)
C(14) 0.034(2) 0.028(2) 0.019(2) -0.0013(19) 0.0129(19) 0.0128(19)
C(15) 0.022(2) 0.024(2) 0.025(2) -0.0011(18) 0.0114(19) 0.0122(19)
C(16) 0.040(2) 0.018(2) 0.009(2) 0.0004(19) 0.0017(18) -0.0026(17)
C(17) 0.013(2) 0.030(2) 0.025(2) 0.0001(17) -0.0003(17) 0.0042(19)
C(18) 0.024(2) 0.032(2) 0.014(2) 0.0028(19) -0.0012(17) 0.0078(18)
C(19) 0.030(2) 0.025(2) 0.014(2) 0.0046(18) 0.0027(18) 0.0110(17)
C(20) 0.039(2) 0.011(2) 0.020(2) -0.0073(18) -0.0002(19) -0.0029(17)
C(21) 0.033(2) 0.012(2) 0.025(2) -0.0046(18) 0.0024(19) 0.0050(17)
C(22) 0.021(2) 0.026(2) 0.031(2) -0.0087(18) -0.0005(19) 0.0095(19)
C(23) 0.017(2) 0.034(2) 0.027(2) -0.0037(19) -0.0005(18) 0.006(2)
C(24) 0.027(2) 0.014(2) 0.024(2) 0.0022(17) 0.0035(19) 0.0087(17)
C(25) 0.033(2) 0.021(2) 0.013(2) -0.0019(19) -0.0035(18) 0.0005(17)
C(26) 0.038(2) 0.011(2) 0.027(2) -0.0072(18) 0.006(2) 0.0101(17)
C(27) 0.034(2) 0.023(2) 0.020(2) -0.0104(19) 0.0079(19) 0.0110(18)
C(28) 0.023(2) 0.032(2) 0.034(2) 0.0046(19) 0.015(2) 0.014(2)
C(29) 0.017(2) 0.030(2) 0.032(2) 0.0004(18) 0.0094(19) 0.013(2)
C(30) 0.032(2) 0.023(2) 0.021(2) 0.0031(19) 0.0014(19) 0.0118(18)
C(31) 0.023(2) 0.024(2) 0.028(2) -0.0052(18) 0.0007(19) 0.0107(19)
C(32) 0.032(2) 0.015(2) 0.014(2) -0.0083(18) -0.0026(18) -0.0020(16)
C(33) 0.025(2) 0.018(2) 0.014(2) 0.0008(17) 0.0017(17) 0.0026(16)
C(34) 0.022(2) 0.037(2) 0.018(2) -0.001(2) -0.0043(18) 0.0069(19)
C(35) 0.017(2) 0.027(2) 0.027(2) 0.0067(18) 0.0034(18) 0.0078(19)
C(36) 0.029(2) 0.021(2) 0.030(2) 0.0051(19) 0.0042(19) 0.0172(19)
C(37) 0.033(2) 0.018(2) 0.026(2) -0.0034(19) 0.0034(19) 0.0003(18)
C(38) 0.034(2) 0.027(2) 0.023(2) 0.008(2) 0.015(2) 0.0124(19)
C(39) 0.029(2) 0.021(2) 0.023(2) 0.0101(18) 0.0129(19) 0.0030(18)
C(40) 0.018(2) 0.027(2) 0.028(2) -0.0066(18) 0.0033(18) 0.0050(19)
C(41) 0.024(2) 0.021(2) 0.019(2) 0.0040(18) 0.0022(18) 0.0101(17)
C(42) 0.025(2) 0.016(2) 0.019(2) -0.0012(17) 0.0019(18) 0.0030(17)
C(43) 0.035(2) 0.026(2) 0.018(2) 0.012(2) 0.0016(19) 0.0110(18)
C(44) 0.036(2) 0.014(2) 0.029(2) -0.0088(19) 0.002(2) 0.0017(18)
C(45) 0.033(2) 0.024(2) 0.019(2) -0.007(2) -0.0023(19) -0.0024(18)
C(46) 0.031(2) 0.010(2) 0.019(2) -0.0053(17) 0.0050(18) 0.0010(16)
C(47) 0.036(2) 0.018(2) 0.022(2) -0.0023(19) 0.0061(19) 0.0124(18)
C(48) 0.030(2) 0.023(2) 0.029(2) 0.0145(19) 0.010(2) 0.0053(19)
C(49) 0.038(2) 0.019(2) 0.016(2) -0.0012(19) 0.0092(19) 0.0097(17)
C(50) 0.025(2) 0.023(2) 0.025(2) 0.0098(18) 0.0061(19) 0.0113(18)
C(51) 0.032(2) 0.026(2) 0.012(2) -0.0018(19) -0.0059(18) 0.0038(18)
C(52) 0.036(2) 0.014(2) 0.022(2) 0.0053(18) 0.0080(19) 0.0021(17)
C(53) 0.020(2) 0.029(2) 0.025(2) 0.0005(18) 0.0004(18) 0.0130(19)
C(54) 0.030(2) 0.014(2) 0.020(2) -0.0014(17) 0.0076(18) 0.0080(17)
C(55) 0.035(2) 0.018(2) 0.017(2) -0.0010(18) 0.0034(18) 0.0034(17)
C(56) 0.044(3) 0.018(2) 0.021(2) 0.000(2) 0.008(2) -0.0026(18)
C(57) 0.037(2) 0.018(2) 0.026(2) 0.0111(19) 0.005(2) 0.0150(19)
C(58) 0.025(2) 0.026(2) 0.019(2) 0.0014(18) 0.0121(18) -0.0009(18)
C(59) 0.026(2) 0.016(2) 0.020(2) 0.0018(17) 0.0061(18) 0.0055(17)
C(60) 0.024(2) 0.031(2) 0.027(2) -0.0063(19) 0.0080(19) 0.011(2)
C(61) 0.045(2) 0.008(2) 0.030(2) 0.0001(19) 0.005(2) 0.0035(18)
C(62) 0.026(2) 0.017(2) 0.021(2) -0.0086(17) -0.0022(18) 0.0043(17)
C(63) 0.039(2) 0.009(2) 0.028(2) 0.0025(18) 0.006(2) 0.0077(17)
C(64) 0.035(2) 0.017(2) 0.012(2) -0.0006(18) 0.0040(18) -0.0025(16)
C(65) 0.034(2) 0.023(2) 0.028(2) -0.017(2) 0.001(2) 0.0008(19)
C(66) 0.017(2) 0.038(2) 0.031(2) 0.0063(19) 0.0014(19) 0.011(2)
C(67) 0.062(3) 0.034(3) 0.035(2) 0.010(2) -0.002(2) 0.016(2)
C(68) 0.031(3) 0.038(3) 0.022(3) 0.002(2) 0.008(2) 0.008(2)
C(69) 0.036(2) 0.019(2) 0.015(2) -0.0031(19) 0.0004(18) 0.0038(17)
C(70) 0.035(2) 0.019(2) 0.033(2) -0.0109(19) 0.002(2) 0.0088(19)
C(71) 0.031(2) 0.026(2) 0.019(2) 0.0016(19) 0.0013(19) 0.0058(18)
C(72) 0.035(2) 0.031(2) 0.014(2) 0.002(2) 0.0100(19) 0.0055(18)
C(73) 0.026(2) 0.023(2) 0.020(2) -0.0052(18) 0.0077(18) 0.0070(18)
C(74) 0.035(2) 0.027(2) 0.013(2) 0.0002(19) 0.0025(18) 0.0110(18)
C(75) 0.029(2) 0.014(2) 0.021(2) 0.0045(17) 0.0028(18) 0.0047(17)
C(76) 0.020(2) 0.024(2) 0.014(2) -0.0021(18) -0.0018(17) 0.0068(17)
C(77) 0.036(2) 0.026(2) 0.010(2) 0.002(2) 0.0073(18) 0.0014(17)
C(78) 0.033(2) 0.017(2) 0.026(2) 0.0092(19) 0.010(2) 0.0022(18)
C(79) 0.027(2) 0.024(2) 0.025(2) -0.0111(19) 0.0087(19) 0.0040(19)
C(80) 0.030(2) 0.020(2) 0.023(2) -0.0101(19) 0.0056(19) 0.0070(18)
C(81) 0.029(2) 0.018(2) 0.014(2) 0.0018(18) 0.0028(17) 0.0022(17)
C(82) 0.027(2) 0.023(2) 0.017(2) -0.0045(18) -0.0065(18) 0.0047(17)
C(83) 0.033(2) 0.031(2) 0.025(2) -0.002(2) 0.002(2) 0.009(2)
C(84) 0.029(2) 0.016(2) 0.016(2) -0.0045(17) 0.0069(18) 0.0046(16)
C(85) 0.020(2) 0.033(2) 0.033(2) -0.0101(19) 0.0063(19) 0.012(2)
C(86) 0.020(2) 0.027(2) 0.031(2) 0.0051(18) 0.0088(19) 0.0100(19)
C(87) 0.021(2) 0.020(2) 0.016(2) -0.0070(17) -0.0030(17) 0.0005(17)
C(88) 0.035(2) 0.026(2) 0.024(2) -0.001(2) 0.004(2) 0.0166(19)
C(89) 0.023(2) 0.018(2) 0.027(2) -0.0062(17) 0.0027(18) 0.0067(18)
C(90) 0.031(2) 0.026(2) 0.032(2) -0.0011(19) 0.001(2) 0.014(2)
C(91) 0.024(2) 0.034(2) 0.030(2) -0.0056(19) 0.014(2) 0.015(2)
C(92) 0.035(2) 0.028(2) 0.008(2) -0.0015(19) 0.0024(18) 0.0083(17)
C(93) 0.041(2) 0.015(2) 0.030(2) 0.0109(19) 0.013(2) 0.0025(18)
C(94) 0.043(3) 0.037(2) 0.037(2) 0.002(2) 0.020(2) 0.019(2)
C(95) 0.015(2) 0.032(2) 0.031(2) -0.0002(18) 0.0046(18) 0.013(2)
C(96) 0.033(2) 0.023(2) 0.030(2) 0.004(2) -0.006(2) 0.011(2)
C(97) 0.027(2) 0.017(2) 0.020(2) 0.0080(17) 0.0050(18) 0.0047(17)
C(98) 0.028(2) 0.024(2) 0.026(2) 0.0030(19) -0.0025(19) 0.0125(19)
C(99) 0.039(2) 0.016(2) 0.024(2) -0.0194(19) 0.001(2) -0.0039(18)
C(100) 0.031(2) 0.023(2) 0.024(2) -0.0050(19) 0.0141(19) 0.0088(18)
C(101) 0.024(2) 0.038(2) 0.038(2) -0.001(2) 0.001(2) -0.002(2)
C(102) 0.017(2) 0.036(2) 0.030(2) -0.0044(19) 0.0077(19) 0.006(2)
C(103) 0.014(2) 0.034(2) 0.027(2) 0.0028(18) 0.0066(18) 0.005(2)
C(104) 0.045(2) 0.007(2) 0.029(2) -0.0080(19) 0.008(2) 0.0016(18)
C(105) 0.037(2) 0.021(2) 0.029(2) -0.010(2) 0.006(2) 0.0121(19)
C(106) 0.046(2) 0.012(2) 0.026(2) -0.007(2) 0.005(2) -0.0018(18)
C(107) 0.035(2) 0.029(2) 0.019(2) 0.004(2) 0.0071(19) 0.0147(19)
C(108) 0.053(3) 0.007(2) 0.030(2) -0.0040(19) 0.013(2) -0.0014(18)
C(109) 0.048(3) 0.031(2) 0.024(2) -0.006(2) 0.016(2) 0.004(2)
C(110) 0.034(2) 0.021(2) 0.019(2) -0.0013(19) 0.0057(19) 0.0023(18)
C(111) 0.038(2) 0.010(2) 0.022(2) 0.0023(18) -0.0091(19) 0.0012(17)
C(112) 0.021(2) 0.035(2) 0.026(2) -0.014(2) -0.0008(19) 0.001(2)
C(113) 0.022(2) 0.029(2) 0.031(2) 0.0110(19) 0.0071(19) 0.013(2)
C(114) 0.037(2) 0.016(2) 0.027(2) -0.0026(19) 0.006(2) 0.0127(18)
C(115) 0.043(3) 0.039(3) 0.033(2) 0.006(2) -0.007(2) -0.003(2)
C(116) 0.038(2) 0.021(2) 0.029(2) -0.019(2) 0.009(2) 0.0066(19)
C(117) 0.039(2) 0.025(2) 0.024(2) 0.000(2) 0.013(2) 0.0023(19)
C(118) 0.043(2) 0.016(2) 0.016(2) -0.0010(19) 0.0036(19) -0.0017(17)
C(119) 0.026(2) 0.019(2) 0.028(2) 0.0138(18) 0.0053(19) 0.0036(18)
C(120) 0.037(3) 0.057(3) 0.049(3) -0.009(2) -0.001(2) 0.033(2)
C(121) 0.023(2) 0.030(2) 0.033(2) 0.0072(19) 0.016(2) 0.009(2)
C(122) 0.033(2) 0.053(3) 0.040(2) 0.000(2) 0.006(2) 0.021(2)
C(123) 0.042(2) 0.023(2) 0.009(2) 0.001(2) 0.0027(19) -0.0028(17)
C(124) 0.043(2) 0.010(2) 0.030(2) 0.0098(19) 0.010(2) 0.0071(18)
C(125) 0.026(2) 0.026(2) 0.021(2) -0.0107(19) -0.0056(18) -0.0007(18)
C(126) 0.039(2) 0.012(2) 0.031(2) 0.0048(19) 0.010(2) 0.0020(18)
C(127) 0.033(2) 0.019(2) 0.014(2) 0.0016(18) 0.0047(18) 0.0078(17)
C(128) 0.025(2) 0.024(2) 0.021(2) -0.0011(18) -0.0027(18) 0.0046(18)
C(129) 0.029(2) 0.032(2) 0.011(2) -0.000(2) 0.0034(18) 0.0032(18)
C(130) 0.025(2) 0.024(2) 0.018(2) 0.0004(18) 0.0092(18) 0.0090(18)
C(131) 0.032(2) 0.032(2) 0.027(2) -0.004(2) 0.010(2) 0.016(2)
C(132) 0.026(2) 0.025(2) 0.017(2) 0.0018(18) 0.0101(18) 0.0102(18)
C(133) 0.026(2) 0.034(2) 0.025(2) 0.005(2) 0.018(2) 0.009(2)
C(134) 0.031(2) 0.030(2) 0.029(2) 0.001(2) 0.007(2) 0.008(2)
C(135) 0.044(2) 0.018(2) 0.022(2) 0.010(2) 0.014(2) -0.0003(18)
C(136) 0.047(2) 0.013(2) 0.024(2) -0.0043(19) 0.006(2) 0.0071(18)
C(137) 0.044(2) 0.013(2) 0.022(2) 0.0065(19) 0.008(2) 0.0112(18)
C(138) 0.032(2) 0.018(2) 0.019(2) -0.0053(18) 0.0063(18) 0.0047(17)
C(139) 0.033(2) 0.030(2) 0.022(2) 0.004(2) 0.014(2) 0.0011(19)
C(140) 0.019(2) 0.033(2) 0.026(2) -0.0001(19) 0.0103(18) 0.008(2)
C(141) 0.020(2) 0.031(2) 0.033(2) 0.0090(19) 0.0065(19) 0.017(2)
C(142) 0.029(2) 0.021(2) 0.028(2) 0.0079(19) 0.0075(19) 0.0105(19)
C(143) 0.028(2) 0.027(2) 0.022(2) 0.0057(19) -0.0013(19) 0.0113(19)

loop_
_atom_type_symbol
_atom_type_description
_atom_type_scat_dispersion_real
_atom_type_scat_dispersion_imag
_atom_type_scat_source
C C 0.003 0.002
;
International Tables for Crystallography
(1992, Vol. C, Tables 4.2.6.8 and 6.1.1.4)
;
O O 0.011 0.006
;
International Tables for Crystallography
(1992, Vol. C, Tables 4.2.6.8 and 6.1.1.4)
;
S S 0.125 0.123
;
International Tables for Crystallography
(1992, Vol. C, Tables 4.2.6.8 and 6.1.1.4)
;
H H 0.000 0.000
;
International Tables for Crystallography
(1992, Vol. C, Table 6.1.1.4)
;

loop_
_geom_angle_atom_site_label_1
_geom_angle_atom_site_label_2
_geom_angle_atom_site_label_3
_geom_angle
_geom_angle_publ_flag
_geom_angle_site_symmetry_3
C(110) S(1) C(115) 92.5(2) yes .
C(1) S(7) C(30) 92.9(2) yes .
C(96) O(3) C(122) 116.0(3) yes .
C(94) O(4) C(134) 115.4(3) yes .
S(7) C(1) C(2) 112.7(3) yes .
C(1) C(2) C(4) 115.1(4) yes .
C(16) C(3) C(39) 119.8(4) yes .
C(16) C(3) C(132) 108.8(3) yes .
C(39) C(3) C(132) 121.7(3) yes .
C(2) C(4) C(30) 107.5(3) yes .
C(40) C(5) C(62) 120.0(4) yes .
C(40) C(5) C(80) 108.1(3) yes .
C(62) C(5) C(80) 120.3(3) yes .
C(50) C(6) C(52) 119.4(4) yes .
C(50) C(6) C(133) 108.2(3) yes .
C(52) C(6) C(133) 120.4(3) yes .
C(29) C(7) C(31) 119.6(3) yes .
C(29) C(7) C(89) 108.6(3) yes .
C(31) C(7) C(89) 120.0(4) yes .
C(12) C(8) C(26) 108.8(3) yes .
C(12) C(8) C(46) 119.2(4) yes .
C(26) C(8) C(46) 119.8(3) yes .
C(21) C(9) C(24) 119.2(3) yes .
C(21) C(9) C(52) 108.6(3) yes .
C(24) C(9) C(52) 120.0(3) yes .
C(22) C(10) C(95) 119.6(4) yes .
C(22) C(10) C(128) 108.5(3) yes .
C(95) C(10) C(128) 120.4(3) yes .
C(26) C(11) C(49) 119.6(3) yes .
C(26) C(11) C(57) 108.1(3) yes .
C(49) C(11) C(57) 120.3(3) yes .
C(8) C(12) C(57) 107.6(3) yes .
C(8) C(12) C(119) 119.8(3) yes .
C(57) C(12) C(119) 119.5(3) yes .
C(36) C(13) C(63) 107.5(3) yes .
C(36) C(13) C(142) 119.9(3) yes .
C(63) C(13) C(142) 120.3(3) yes .
C(38) C(14) C(107) 107.6(3) yes .
C(38) C(14) C(131) 120.7(3) yes .
C(107) C(14) C(131) 119.7(3) yes .
C(29) C(15) C(84) 108.1(3) yes .
C(29) C(15) C(132) 119.0(3) yes .
C(84) C(15) C(132) 120.9(3) yes .
C(3) C(16) C(69) 108.5(3) yes .
C(3) C(16) C(118) 120.5(3) yes .
C(69) C(16) C(118) 120.3(4) yes .
C(40) C(17) C(76) 120.9(3) yes .
C(40) C(17) C(113) 119.5(3) yes .
C(76) C(17) C(113) 108.5(3) yes .
C(34) C(18) C(74) 119.3(3) yes .
C(34) C(18) C(143) 107.6(3) yes .
C(74) C(18) C(143) 120.5(3) yes .
C(43) C(19) C(76) 106.9(3) yes .
C(43) C(19) C(127) 120.9(3) yes .
C(76) C(19) C(127) 120.7(3) yes .
C(44) C(20) C(118) 108.5(3) yes .
C(44) C(20) C(125) 120.4(4) yes .
C(118) C(20) C(125) 119.1(4) yes .
C(9) C(21) C(32) 108.3(3) yes .
C(9) C(21) C(89) 120.0(3) yes .
C(32) C(21) C(89) 119.3(3) yes .
C(10) C(22) C(85) 120.3(3) yes .
C(10) C(22) C(125) 107.7(4) yes .
C(85) C(22) C(125) 120.3(4) yes .
C(34) C(23) C(66) 108.2(4) yes .
C(34) C(23) C(112) 119.6(4) yes .
C(66) C(23) C(112) 120.2(3) yes .
C(9) C(24) C(54) 121.1(3) yes .
C(9) C(24) C(75) 119.3(4) yes .
C(54) C(24) C(75) 108.9(3) yes .
C(69) C(25) C(125) 120.5(3) yes .
C(69) C(25) C(128) 120.9(3) yes .
C(125) C(25) C(128) 106.7(3) yes .
C(8) C(26) C(11) 107.6(3) yes .
C(8) C(26) C(80) 120.6(4) yes .
C(11) C(26) C(80) 120.2(3) yes .
C(47) C(27) C(73) 108.7(3) yes .
C(47) C(27) C(79) 119.9(3) yes .
C(73) C(27) C(79) 121.1(3) yes .
C(91) C(28) C(95) 119.3(3) yes .
C(91) C(28) C(133) 120.3(4) yes .
C(95) C(28) C(133) 107.8(3) yes .
C(7) C(29) C(15) 107.9(3) yes .
C(7) C(29) C(86) 120.2(4) yes .
C(15) C(29) C(86) 121.4(3) yes .
S(7) C(30) C(4) 111.9(3) yes .
S(7) C(30) C(55) 120.3(2) yes .
C(4) C(30) C(55) 127.4(3) yes .
C(7) C(31) C(53) 120.3(3) yes .
C(7) C(31) C(82) 119.6(3) yes .
C(53) C(31) C(82) 108.3(4) yes .
C(21) C(32) C(64) 107.5(3) yes .
C(21) C(32) C(82) 120.0(3) yes .
C(64) C(32) C(82) 120.6(4) yes .
C(41) C(33) C(54) 105.3(3) yes .
C(41) C(33) C(55) 126.6(3) yes .
C(41) C(33) C(81) 114.9(3) yes .
C(54) C(33) C(55) 126.2(3) yes .
C(54) C(33) C(81) 114.9(3) yes .
C(55) C(33) C(81) 57.9(2) yes .
C(18) C(34) C(23) 108.3(3) yes .
C(18) C(34) C(45) 120.4(4) yes .
C(23) C(34) C(45) 120.2(4) yes .
C(66) C(35) C(103) 120.3(3) yes .
C(66) C(35) C(119) 120.1(4) yes .
C(103) C(35) C(119) 108.5(3) yes .
C(13) C(36) C(88) 108.7(3) yes .
C(13) C(36) C(98) 119.8(4) yes .
C(88) C(36) C(98) 119.7(3) yes .
C(117) C(37) C(138) 113.9(3) yes .
C(14) C(38) C(77) 108.7(3) yes .
C(14) C(38) C(133) 120.1(3) yes .
C(77) C(38) C(133) 120.0(4) yes .
C(3) C(39) C(78) 120.4(3) yes .
C(3) C(39) C(86) 119.2(3) yes .
C(78) C(39) C(86) 108.2(3) yes .
C(5) C(40) C(17) 118.4(3) yes .
C(5) C(40) C(140) 107.6(3) yes .
C(17) C(40) C(140) 121.0(3) yes .
C(33) C(41) C(75) 108.0(3) yes .
C(33) C(41) C(128) 124.2(3) yes .
C(75) C(41) C(128) 118.7(4) yes .
C(59) C(42) C(87) 104.5(3) yes .
C(59) C(42) C(130) 115.2(3) yes .
C(59) C(42) C(138) 127.4(3) yes .
C(87) C(42) C(130) 115.5(3) yes .
C(87) C(42) C(138) 126.0(3) yes .
C(130) C(42) C(138) 58.2(2) yes .
C(19) C(43) C(113) 109.0(3) yes .
C(19) C(43) C(137) 119.6(4) yes .
C(113) C(43) C(137) 120.4(3) yes .
C(20) C(44) C(61) 107.4(4) yes .
C(20) C(44) C(70) 119.9(4) yes .
C(61) C(44) C(70) 119.8(3) yes .
C(34) C(45) C(99) 119.8(4) yes .
C(34) C(45) C(123) 119.4(4) yes .
C(99) C(45) C(123) 108.3(3) yes .
C(8) C(46) C(59) 121.2(3) yes .
C(8) C(46) C(62) 119.8(3) yes .
C(59) C(46) C(62) 109.1(3) yes .
C(27) C(47) C(127) 108.0(3) yes .
C(27) C(47) C(136) 120.2(3) yes .
C(127) C(47) C(136) 120.7(4) yes .
C(93) C(48) C(113) 119.5(4) yes .
C(93) C(48) C(121) 108.4(3) yes .
C(113) C(48) C(121) 120.0(3) yes .
C(11) C(49) C(74) 119.7(4) yes .
C(11) C(49) C(100) 120.4(3) yes .
C(74) C(49) C(100) 107.9(3) yes .
C(6) C(50) C(75) 120.4(3) yes .
C(6) C(50) C(95) 108.2(4) yes .
C(75) C(50) C(95) 119.2(3) yes .
C(82) C(51) C(92) 120.1(4) yes .
C(82) C(51) C(98) 107.6(3) yes .
C(92) C(51) C(98) 120.4(3) yes .
C(6) C(52) C(9) 120.3(3) yes .
C(6) C(52) C(64) 119.6(4) yes .
C(9) C(52) C(64) 107.7(3) yes .
C(31) C(53) C(98) 108.0(3) yes .
C(31) C(53) C(141) 119.9(4) yes .
C(98) C(53) C(141) 119.7(3) yes .
C(24) C(54) C(33) 108.0(3) yes .
C(24) C(54) C(84) 119.8(3) yes .
C(33) C(54) C(84) 123.5(3) yes .
C(30) C(55) C(33) 116.8(3) yes .
C(30) C(55) C(71) 114.2(3) yes .
C(30) C(55) C(81) 117.6(3) yes .
C(33) C(55) C(71) 118.9(3) yes .
C(33) C(55) C(81) 63.9(2) yes .
C(71) C(55) C(81) 116.4(3) yes .
C(106) C(56) C(123) 107.8(4) yes .
C(106) C(56) C(135) 120.3(4) yes .
C(123) C(56) C(135) 119.6(4) yes .
C(11) C(57) C(12) 108.0(3) yes .
C(11) C(57) C(143) 119.9(3) yes .
C(12) C(57) C(143) 120.1(4) yes .
C(73) C(58) C(97) 120.5(3) yes .
C(73) C(58) C(103) 119.6(3) yes .
C(97) C(58) C(103) 107.9(3) yes .
C(42) C(59) C(46) 108.1(3) yes .
C(42) C(59) C(97) 122.9(3) yes .
C(46) C(59) C(97) 120.0(3) yes .
C(80) C(60) C(100) 119.2(3) yes .
C(80) C(60) C(140) 108.1(3) yes .
C(100) C(60) C(140) 120.5(3) yes .
C(44) C(61) C(63) 119.5(4) yes .
C(44) C(61) C(126) 108.1(4) yes .
C(63) C(61) C(126) 120.2(3) yes .
C(5) C(62) C(46) 120.0(3) yes .
C(5) C(62) C(87) 121.3(3) yes .
C(46) C(62) C(87) 108.1(3) yes .
C(13) C(63) C(61) 119.4(4) yes .
C(13) C(63) C(114) 108.4(3) yes .
C(61) C(63) C(114) 120.5(4) yes .
C(32) C(64) C(52) 107.9(3) yes .
C(32) C(64) C(77) 120.5(3) yes .
C(52) C(64) C(77) 119.6(3) yes .
C(99) C(65) C(112) 119.9(4) yes .
C(99) C(65) C(116) 119.9(4) yes .
C(112) C(65) C(116) 108.2(3) yes .
C(23) C(66) C(35) 119.8(4) yes .
C(23) C(66) C(143) 108.1(3) yes .
C(35) C(66) C(143) 119.4(3) yes .
C(111) C(67) C(115) 115.0(4) yes .
S(2) C(68) S(2) 180.00(9) yes 2_556
C(16) C(69) C(25) 119.4(4) yes .
C(16) C(69) C(81) 108.2(3) yes .
C(25) C(69) C(81) 123.7(3) yes .
C(44) C(70) C(85) 120.2(4) yes .
C(44) C(70) C(105) 120.3(4) yes .
C(85) C(70) C(105) 107.3(3) yes .
C(55) C(71) C(83) 114.6(3) yes .
C(100) C(72) C(129) 107.9(3) yes .
C(100) C(72) C(139) 120.9(3) yes .
C(129) C(72) C(139) 119.8(4) yes .
C(27) C(73) C(58) 119.4(3) yes .
C(27) C(73) C(130) 108.3(3) yes .
C(58) C(73) C(130) 123.5(3) yes .
C(18) C(74) C(49) 119.6(3) yes .
C(18) C(74) C(129) 120.7(4) yes .
C(49) C(74) C(129) 107.7(3) yes .
C(24) C(75) C(41) 108.2(3) yes .
C(24) C(75) C(50) 120.6(3) yes .
C(41) C(75) C(50) 121.5(3) yes .
C(17) C(76) C(19) 107.6(3) yes .
C(17) C(76) C(87) 120.3(4) yes .
C(19) C(76) C(87) 120.5(3) yes .
C(38) C(77) C(64) 120.7(3) yes .
C(38) C(77) C(92) 108.2(3) yes .
C(64) C(77) C(92) 118.9(4) yes .
C(39) C(78) C(126) 120.0(3) yes .
C(39) C(78) C(142) 108.0(3) yes .
C(126) C(78) C(142) 119.9(4) yes .
C(27) C(79) C(102) 118.9(3) yes .
C(27) C(79) C(116) 119.5(3) yes .
C(102) C(79) C(116) 109.3(3) yes .
C(5) C(80) C(26) 119.3(4) yes .
C(5) C(80) C(60) 107.5(3) yes .
C(26) C(80) C(60) 120.7(3) yes .
C(33) C(81) C(55) 58.2(2) yes .
C(33) C(81) C(69) 115.3(3) yes .
C(33) C(81) C(132) 115.8(2) yes .
C(55) C(81) C(69) 126.8(3) yes .
C(55) C(81) C(132) 126.4(3) yes .
C(69) C(81) C(132) 104.6(3) yes .
C(31) C(82) C(32) 120.5(4) yes .
C(31) C(82) C(51) 107.7(3) yes .
C(32) C(82) C(51) 119.1(4) yes .
C(71) C(83) C(90) 114.5(4) yes .
C(15) C(84) C(54) 121.6(3) yes .
C(15) C(84) C(89) 107.5(3) yes .
C(54) C(84) C(89) 119.5(3) yes .
C(22) C(85) C(70) 119.8(4) yes .
C(22) C(85) C(91) 120.1(4) yes .
C(70) C(85) C(91) 108.0(3) yes .
C(29) C(86) C(39) 119.1(3) yes .
C(29) C(86) C(141) 120.0(3) yes .
C(39) C(86) C(141) 107.8(3) yes .
C(42) C(87) C(62) 108.8(3) yes .
C(42) C(87) C(76) 123.4(4) yes .
C(62) C(87) C(76) 119.0(3) yes .
C(36) C(88) C(107) 120.2(3) yes .
C(36) C(88) C(114) 107.1(3) yes .
C(107) C(88) C(114) 120.2(3) yes .
C(7) C(89) C(21) 120.5(4) yes .
C(7) C(89) C(84) 107.9(3) yes .
C(21) C(89) C(84) 120.2(3) yes .
C(83) C(90) C(96) 113.6(3) yes .
C(28) C(91) C(85) 120.3(4) yes .
C(28) C(91) C(131) 119.6(3) yes .
C(85) C(91) C(131) 108.5(3) yes .
C(51) C(92) C(77) 120.8(4) yes .
C(51) C(92) C(107) 119.8(3) yes .
C(77) C(92) C(107) 107.5(3) yes .
C(48) C(93) C(124) 120.5(3) yes .
C(48) C(93) C(135) 107.9(4) yes .
C(124) C(93) C(135) 120.4(4) yes .
C(10) C(95) C(28) 120.5(4) yes .
C(10) C(95) C(50) 119.6(4) yes .
C(28) C(95) C(50) 108.0(3) yes .
O(2) C(96) O(3) 122.0(4) yes .
O(2) C(96) C(90) 126.1(4) yes .
O(3) C(96) C(90) 111.8(3) yes .
C(58) C(97) C(59) 121.6(3) yes .
C(58) C(97) C(119) 107.2(3) yes .
C(59) C(97) C(119) 119.6(4) yes .
C(36) C(98) C(51) 119.7(4) yes .
C(36) C(98) C(53) 120.2(3) yes .
C(51) C(98) C(53) 108.4(3) yes .
C(45) C(99) C(65) 120.2(4) yes .
C(45) C(99) C(106) 107.7(4) yes .
C(65) C(99) C(106) 120.5(4) yes .
C(49) C(100) C(60) 119.9(3) yes .
C(49) C(100) C(72) 108.6(3) yes .
C(60) C(100) C(72) 119.4(4) yes .
S(3) C(101) S(5) 178.8(3) yes .
C(79) C(102) C(103) 120.4(3) yes .
C(79) C(102) C(112) 107.3(3) yes .
C(103) C(102) C(112) 119.6(4) yes .
C(35) C(103) C(58) 108.1(3) yes .
C(35) C(103) C(102) 120.2(3) yes .
C(58) C(103) C(102) 120.4(4) yes .
C(108) C(104) C(116) 119.9(4) yes .
C(108) C(104) C(136) 107.4(3) yes .
C(116) C(104) C(136) 120.3(3) yes .
C(70) C(105) C(114) 119.5(4) yes .
C(70) C(105) C(131) 108.3(3) yes .
C(114) C(105) C(131) 120.8(3) yes .
C(56) C(106) C(99) 108.1(4) yes .
C(56) C(106) C(108) 119.9(4) yes .
C(99) C(106) C(108) 119.4(4) yes .
C(14) C(107) C(88) 120.1(3) yes .
C(14) C(107) C(92) 108.0(3) yes .
C(88) C(107) C(92) 120.1(4) yes .
C(104) C(108) C(106) 120.1(4) yes .
C(104) C(108) C(124) 107.7(3) yes .
C(106) C(108) C(124) 119.8(4) yes .
C(117) C(109) C(134) 112.2(3) yes .
S(1) C(110) C(111) 110.9(2) yes .
S(1) C(110) C(138) 120.7(3) yes .
C(111) C(110) C(138) 128.1(3) yes .
C(67) C(111) C(110) 109.6(3) yes .
C(23) C(112) C(65) 120.3(4) yes .
C(23) C(112) C(102) 119.8(3) yes .
C(65) C(112) C(102) 107.9(4) yes .
C(17) C(113) C(43) 108.0(3) yes .
C(17) C(113) C(48) 120.0(4) yes .
C(43) C(113) C(48) 120.0(3) yes .
C(63) C(114) C(88) 108.2(3) yes .
C(63) C(114) C(105) 120.4(3) yes .
C(88) C(114) C(105) 119.3(3) yes .
S(1) C(115) C(67) 111.8(3) yes .
C(65) C(116) C(79) 107.3(3) yes .
C(65) C(116) C(104) 120.2(4) yes .
C(79) C(116) C(104) 120.5(3) yes .
C(37) C(117) C(109) 113.6(3) yes .
C(16) C(118) C(20) 120.4(4) yes .
C(16) C(118) C(126) 119.8(3) yes .
C(20) C(118) C(126) 108.3(4) yes .
C(12) C(119) C(35) 120.3(3) yes .
C(12) C(119) C(97) 120.0(3) yes .
C(35) C(119) C(97) 108.3(3) yes .
S(4) C(120) S(6) 177.5(3) yes .
C(48) C(121) C(139) 107.7(3) yes .
C(48) C(121) C(140) 120.0(3) yes .
C(139) C(121) C(140) 119.9(4) yes .
C(45) C(123) C(56) 108.1(4) yes .
C(45) C(123) C(129) 120.3(4) yes .
C(56) C(123) C(129) 120.2(3) yes .
C(93) C(124) C(108) 120.2(4) yes .
C(93) C(124) C(137) 120.4(3) yes .
C(108) C(124) C(137) 107.7(4) yes .
C(20) C(125) C(22) 119.4(4) yes .
C(20) C(125) C(25) 120.2(4) yes .
C(22) C(125) C(25) 108.8(3) yes .
C(61) C(126) C(78) 120.1(3) yes .
C(61) C(126) C(118) 107.7(4) yes .
C(78) C(126) C(118) 119.6(4) yes .
C(19) C(127) C(47) 119.1(3) yes .
C(19) C(127) C(130) 123.9(3) yes .
C(47) C(127) C(130) 108.7(3) yes .
C(10) C(128) C(25) 108.3(3) yes .
C(10) C(128) C(41) 120.4(3) yes .
C(25) C(128) C(41) 120.2(4) yes .
C(72) C(129) C(74) 108.0(3) yes .
C(72) C(129) C(123) 120.0(4) yes .
C(74) C(129) C(123) 119.8(4) yes .
C(42) C(130) C(73) 115.5(3) yes .
C(42) C(130) C(127) 115.2(3) yes .
C(42) C(130) C(138) 57.8(2) yes .
C(73) C(130) C(127) 104.8(3) yes .
C(73) C(130) C(138) 127.2(3) yes .
C(127) C(130) C(138) 126.0(3) yes .
C(14) C(131) C(91) 119.7(4) yes .
C(14) C(131) C(105) 120.0(4) yes .
C(91) C(131) C(105) 107.9(3) yes .
C(3) C(132) C(15) 119.3(3) yes .
C(3) C(132) C(81) 108.7(3) yes .
C(15) C(132) C(81) 122.5(3) yes .
C(6) C(133) C(28) 107.9(3) yes .
C(6) C(133) C(38) 119.8(3) yes .
C(28) C(133) C(38) 119.6(4) yes .
O(1) C(134) O(4) 123.5(4) yes .
O(1) C(134) C(109) 124.6(4) yes .
O(4) C(134) C(109) 111.8(3) yes .
C(56) C(135) C(93) 119.5(4) yes .
C(56) C(135) C(139) 119.8(4) yes .
C(93) C(135) C(139) 108.5(3) yes .
C(47) C(136) C(104) 119.7(4) yes .
C(47) C(136) C(137) 120.0(3) yes .
C(104) C(136) C(137) 108.6(3) yes .
C(43) C(137) C(124) 119.3(4) yes .
C(43) C(137) C(136) 119.7(3) yes .
C(124) C(137) C(136) 108.5(3) yes .
C(37) C(138) C(42) 117.3(3) yes .
C(37) C(138) C(110) 114.9(3) yes .
C(37) C(138) C(130) 118.0(3) yes .
C(42) C(138) C(110) 116.3(3) yes .
C(42) C(138) C(130) 64.0(2) yes .
C(110) C(138) C(130) 116.9(3) yes .
C(72) C(139) C(121) 119.7(3) yes .
C(72) C(139) C(135) 120.5(3) yes .
C(121) C(139) C(135) 107.6(3) yes .
C(40) C(140) C(60) 108.8(3) yes .
C(40) C(140) C(121) 119.5(4) yes .
C(60) C(140) C(121) 119.5(3) yes .
C(53) C(141) C(86) 119.9(4) yes .
C(53) C(141) C(142) 120.4(4) yes .
C(86) C(141) C(142) 107.9(3) yes .
C(13) C(142) C(78) 120.1(3) yes .
C(13) C(142) C(141) 119.9(3) yes .
C(78) C(142) C(141) 108.1(4) yes .
C(18) C(143) C(57) 119.9(4) yes .
C(18) C(143) C(66) 107.8(3) yes .
C(57) C(143) C(66) 120.6(3) yes .
S(7) C(1) H(1) 123.7 no .
C(2) C(1) H(1) 123.7 no .
C(1) C(2) H(2) 122.5 no .
C(4) C(2) H(2) 122.5 no .
C(2) C(4) H(4) 126.3 no .
C(30) C(4) H(4) 126.3 no .
C(117) C(37) H(37A) 108.8 no .
C(117) C(37) H(37B) 108.8 no .
C(138) C(37) H(37A) 108.8 no .
C(138) C(37) H(37B) 108.8 no .
H(37A) C(37) H(37B) 107.7 no .
C(111) C(67) H(67) 122.5 no .
C(115) C(67) H(67) 122.5 no .
C(55) C(71) H(71A) 108.6 no .
C(55) C(71) H(71B) 108.6 no .
C(83) C(71) H(71A) 108.6 no .
C(83) C(71) H(71B) 108.6 no .
H(71A) C(71) H(71B) 107.6 no .
C(71) C(83) H(83A) 108.6 no .
C(71) C(83) H(83B) 108.6 no .
C(90) C(83) H(83A) 108.6 no .
C(90) C(83) H(83B) 108.6 no .
H(83A) C(83) H(83B) 107.6 no .
C(83) C(90) H(90A) 108.8 no .
C(83) C(90) H(90B) 108.8 no .
C(96) C(90) H(90A) 108.8 no .
C(96) C(90) H(90B) 108.8 no .
H(90A) C(90) H(90B) 107.7 no .
O(4) C(94) H(94A) 109.5 no .
O(4) C(94) H(94B) 109.5 no .
O(4) C(94) H(94C) 109.5 no .
H(94A) C(94) H(94B) 109.5 no .
H(94A) C(94) H(94C) 109.5 no .
H(94B) C(94) H(94C) 109.5 no .
C(117) C(109) H(10A) 109.1 no .
C(117) C(109) H(10B) 109.2 no .
C(134) C(109) H(10A) 109.2 no .
C(134) C(109) H(10B) 109.2 no .
H(10A) C(109) H(10B) 107.9 no .
C(67) C(111) H(111) 125.2 no .
C(110) C(111) H(111) 125.2 no .
S(1) C(115) H(115) 124.1 no .
C(67) C(115) H(115) 124.1 no .
C(37) C(117) H(11A) 108.8 no .
C(37) C(117) H(11B) 108.8 no .
C(109) C(117) H(11A) 108.9 no .
C(109) C(117) H(11B) 108.9 no .
H(11A) C(117) H(11B) 107.7 no .
O(3) C(122) H(12A) 109.5 no .
O(3) C(122) H(12B) 109.5 no .
O(3) C(122) H(12C) 109.5 no .
H(12A) C(122) H(12B) 109.5 no .
H(12A) C(122) H(12C) 109.5 no .
H(12B) C(122) H(12C) 109.5 no .

loop_
_geom_bond_atom_site_label_1
_geom_bond_atom_site_label_2
_geom_bond_distance
_geom_bond_publ_flag
S(1) C(110) 1.711(4) yes
S(1) C(115) 1.695(5) yes
S(2) C(68) 1.5499(13) yes
S(3) C(101) 1.544(5) yes
S(4) C(120) 1.566(5) yes
S(5) C(101) 1.541(5) yes
S(6) C(120) 1.530(5) yes
S(7) C(1) 1.685(5) yes
S(7) C(30) 1.713(4) yes
O(1) C(134) 1.193(5) yes
O(2) C(96) 1.217(4) yes
O(3) C(96) 1.362(5) yes
O(3) C(122) 1.449(6) yes
O(4) C(94) 1.439(6) yes
O(4) C(134) 1.341(5) yes
C(1) C(2) 1.358(6) yes
C(2) C(4) 1.444(6) yes
C(3) C(16) 1.440(5) yes
C(3) C(39) 1.384(6) yes
C(3) C(132) 1.432(5) yes
C(4) C(30) 1.457(5) yes
C(5) C(40) 1.449(5) yes
C(5) C(62) 1.378(6) yes
C(5) C(80) 1.463(6) yes
C(6) C(50) 1.450(5) yes
C(6) C(52) 1.391(5) yes
C(6) C(133) 1.443(6) yes
C(7) C(29) 1.446(5) yes
C(7) C(31) 1.394(6) yes
C(7) C(89) 1.442(6) yes
C(8) C(12) 1.443(5) yes
C(8) C(26) 1.448(6) yes
C(8) C(46) 1.392(6) yes
C(9) C(21) 1.429(6) yes
C(9) C(24) 1.399(5) yes
C(9) C(52) 1.452(6) yes
C(10) C(22) 1.444(6) yes
C(10) C(95) 1.401(5) yes
C(10) C(128) 1.435(6) yes
C(11) C(26) 1.449(5) yes
C(11) C(49) 1.395(5) yes
C(11) C(57) 1.452(6) yes
C(12) C(57) 1.452(5) yes
C(12) C(119) 1.395(6) yes
C(13) C(36) 1.446(5) yes
C(13) C(63) 1.453(5) yes
C(13) C(142) 1.385(7) yes
C(14) C(38) 1.442(6) yes
C(14) C(107) 1.455(6) yes
C(14) C(131) 1.393(5) yes
C(15) C(29) 1.446(6) yes
C(15) C(84) 1.457(5) yes
C(15) C(132) 1.393(4) yes
C(16) C(69) 1.449(6) yes
C(16) C(118) 1.392(6) yes
C(17) C(40) 1.392(6) yes
C(17) C(76) 1.443(6) yes
C(17) C(113) 1.456(5) yes
C(18) C(34) 1.448(6) yes
C(18) C(74) 1.387(6) yes
C(18) C(143) 1.455(5) yes
C(19) C(43) 1.452(5) yes
C(19) C(76) 1.485(6) yes
C(19) C(127) 1.370(6) yes
C(20) C(44) 1.451(6) yes
C(20) C(118) 1.436(6) yes
C(20) C(125) 1.401(6) yes
C(21) C(32) 1.462(6) yes
C(21) C(89) 1.394(6) yes
C(22) C(85) 1.394(7) yes
C(22) C(125) 1.453(6) yes
C(23) C(34) 1.441(6) yes
C(23) C(66) 1.443(6) yes
C(23) C(112) 1.391(7) yes
C(24) C(54) 1.436(6) yes
C(24) C(75) 1.448(5) yes
C(25) C(69) 1.376(6) yes
C(25) C(125) 1.447(6) yes
C(25) C(128) 1.474(5) yes
C(26) C(80) 1.377(6) yes
C(27) C(47) 1.446(6) yes
C(27) C(73) 1.438(5) yes
C(27) C(79) 1.402(5) yes
C(28) C(91) 1.401(6) yes
C(28) C(95) 1.453(7) yes
C(28) C(133) 1.454(5) yes
C(29) C(86) 1.383(6) yes
C(30) C(55) 1.480(6) yes
C(31) C(53) 1.450(6) yes
C(31) C(82) 1.454(6) yes
C(32) C(64) 1.453(6) yes
C(32) C(82) 1.377(5) yes
C(33) C(41) 1.485(6) yes
C(33) C(54) 1.491(4) yes
C(33) C(55) 1.527(5) yes
C(33) C(81) 1.615(5) yes
C(34) C(45) 1.395(6) yes
C(35) C(66) 1.398(5) yes
C(35) C(103) 1.446(7) yes
C(35) C(119) 1.446(5) yes
C(36) C(88) 1.455(6) yes
C(36) C(98) 1.398(5) yes
C(37) C(117) 1.528(7) yes
C(37) C(138) 1.522(6) yes
C(38) C(77) 1.440(5) yes
C(38) C(133) 1.390(6) yes
C(39) C(78) 1.454(6) yes
C(39) C(86) 1.450(5) yes
C(40) C(140) 1.446(5) yes
C(41) C(75) 1.451(5) yes
C(41) C(128) 1.384(5) yes
C(42) C(59) 1.505(5) yes
C(42) C(87) 1.487(6) yes
C(42) C(130) 1.607(6) yes
C(42) C(138) 1.513(6) yes
C(43) C(113) 1.440(6) yes
C(43) C(137) 1.395(5) yes
C(44) C(61) 1.460(6) yes
C(44) C(70) 1.387(6) yes
C(45) C(99) 1.443(6) yes
C(45) C(123) 1.450(6) yes
C(46) C(59) 1.432(6) yes
C(46) C(62) 1.450(5) yes
C(47) C(127) 1.444(5) yes
C(47) C(136) 1.393(5) yes
C(48) C(93) 1.448(5) yes
C(48) C(113) 1.394(5) yes
C(48) C(121) 1.456(7) yes
C(49) C(74) 1.462(5) yes
C(49) C(100) 1.437(6) yes
C(50) C(75) 1.382(6) yes
C(50) C(95) 1.442(5) yes
C(51) C(82) 1.457(6) yes
C(51) C(92) 1.384(6) yes
C(51) C(98) 1.458(5) yes
C(52) C(64) 1.457(5) yes
C(53) C(98) 1.443(6) yes
C(53) C(141) 1.379(5) yes
C(54) C(84) 1.376(5) yes
C(55) C(71) 1.530(5) yes
C(55) C(81) 1.522(6) yes
C(56) C(106) 1.447(7) yes
C(56) C(123) 1.449(6) yes
C(56) C(135) 1.392(6) yes
C(57) C(143) 1.386(5) yes
C(58) C(73) 1.385(6) yes
C(58) C(97) 1.468(6) yes
C(58) C(103) 1.454(5) yes
C(59) C(97) 1.376(5) yes
C(60) C(80) 1.448(5) yes
C(60) C(100) 1.406(5) yes
C(60) C(140) 1.442(6) yes
C(61) C(63) 1.396(6) yes
C(61) C(126) 1.448(7) yes
C(62) C(87) 1.441(6) yes
C(63) C(114) 1.442(6) yes
C(64) C(77) 1.384(6) yes
C(65) C(99) 1.384(6) yes
C(65) C(112) 1.443(6) yes
C(65) C(116) 1.459(6) yes
C(66) C(143) 1.447(7) yes
C(67) C(111) 1.404(6) yes
C(67) C(115) 1.352(7) yes
C(69) C(81) 1.488(5) yes
C(70) C(85) 1.458(6) yes
C(70) C(105) 1.464(6) yes
C(71) C(83) 1.535(6) yes
C(72) C(100) 1.441(5) yes
C(72) C(129) 1.455(5) yes
C(72) C(139) 1.374(6) yes
C(73) C(130) 1.493(5) yes
C(74) C(129) 1.444(6) yes
C(76) C(87) 1.373(5) yes
C(77) C(92) 1.451(6) yes
C(78) C(126) 1.388(6) yes
C(78) C(142) 1.453(5) yes
C(79) C(102) 1.433(6) yes
C(79) C(116) 1.448(5) yes
C(81) C(132) 1.496(5) yes
C(83) C(90) 1.516(6) yes
C(84) C(89) 1.458(5) yes
C(85) C(91) 1.447(5) yes
C(86) C(141) 1.462(7) yes
C(88) C(107) 1.386(5) yes
C(88) C(114) 1.458(5) yes
C(90) C(96) 1.484(7) yes
C(91) C(131) 1.449(6) yes
C(92) C(107) 1.457(6) yes
C(93) C(124) 1.376(7) yes
C(93) C(135) 1.457(6) yes
C(97) C(119) 1.460(6) yes
C(99) C(106) 1.458(6) yes
C(102) C(103) 1.382(6) yes
C(102) C(112) 1.470(6) yes
C(104) C(108) 1.460(7) yes
C(104) C(116) 1.383(6) yes
C(104) C(136) 1.446(5) yes
C(105) C(114) 1.387(6) yes
C(105) C(131) 1.444(6) yes
C(106) C(108) 1.395(6) yes
C(108) C(124) 1.453(6) yes
C(109) C(117) 1.515(6) yes
C(109) C(134) 1.502(7) yes
C(110) C(111) 1.432(6) yes
C(110) C(138) 1.494(5) yes
C(118) C(126) 1.457(6) yes
C(121) C(139) 1.467(5) yes
C(121) C(140) 1.395(5) yes
C(123) C(129) 1.385(6) yes
C(124) C(137) 1.446(5) yes
C(127) C(130) 1.478(5) yes
C(130) C(138) 1.520(4) yes
C(135) C(139) 1.452(6) yes
C(136) C(137) 1.430(6) yes
C(141) C(142) 1.454(5) yes
C(1) H(1) 0.950 no
C(2) H(2) 0.950 no
C(4) H(4) 0.950 no
C(37) H(37A) 0.990 no
C(37) H(37B) 0.990 no
C(67) H(67) 0.950 no
C(71) H(71A) 0.990 no
C(71) H(71B) 0.990 no
C(83) H(83A) 0.990 no
C(83) H(83B) 0.990 no
C(90) H(90A) 0.990 no
C(90) H(90B) 0.990 no
C(94) H(94A) 0.980 no
C(94) H(94B) 0.980 no
C(94) H(94C) 0.980 no
C(109) H(10A) 0.990 no
C(109) H(10B) 0.990 no
C(111) H(111) 0.950 no
C(115) H(115) 0.950 no
C(117) H(11A) 0.990 no
C(117) H(11B) 0.990 no
C(122) H(12A) 0.980 no
C(122) H(12B) 0.980 no
C(122) H(12C) 0.980 no

loop_
_geom_contact_atom_site_label_1
_geom_contact_atom_site_label_2
_geom_contact_distance
_geom_contact_site_symmetry_2
S(1) O(3) 3.470(3) 1_565
S(1) C(24) 3.425(4) 1_565
S(2) O(2) 3.093(3) 2_656
S(4) O(4) 3.315(3) 1_655
S(4) C(19) 3.341(4) .
S(4) C(43) 3.525(4) .
S(4) C(67) 3.544(5) .
S(4) C(76) 3.515(4) .
S(4) C(134) 3.519(4) 1_655
S(5) C(74) 3.375(4) 2_565
S(5) C(119) 3.583(4) .
S(6) C(79) 3.564(5) 1_655
S(6) C(131) 3.547(5) .
S(7) O(2) 3.591(3) 1_455
S(7) C(94) 3.561(5) 2_556
O(1) C(1) 3.258(6) 2_556
O(2) S(2) 3.093(3) 2_656
O(2) S(7) 3.591(3) 1_655
O(2) C(1) 3.290(5) 1_655
O(2) C(94) 3.487(5) 2_656
O(3) S(1) 3.470(3) 1_545
O(3) C(115) 3.551(5) 1_545
O(4) S(4) 3.315(3) 1_455
O(4) C(78) 3.538(5) .
O(4) C(142) 3.419(5) .
C(1) O(1) 3.258(6) 2_556
C(1) O(2) 3.290(5) 1_455
C(1) C(122) 3.582(6) 1_455
C(2) C(122) 3.581(6) 1_455
C(4) C(117) 3.531(4) 1_545
C(8) C(64) 3.531(4) 1_565
C(9) C(46) 3.372(4) 1_545
C(9) C(59) 3.343(4) 1_545
C(11) C(60) 3.554(6) 2_665
C(11) C(80) 3.350(6) 2_665
C(12) C(143) 3.371(6) 2_565
C(15) C(122) 3.373(7) 1_455
C(16) C(16) 3.598(4) 2_656
C(16) C(69) 3.457(4) 2_656
C(18) C(82) 3.537(5) 2_555
C(19) S(4) 3.341(4) .
C(21) C(59) 3.352(5) 1_545
C(24) S(1) 3.425(4) 1_545
C(26) C(60) 3.318(6) 2_665
C(26) C(80) 3.412(6) 2_665
C(26) C(100) 3.544(6) 2_665
C(28) C(141) 3.576(5) 1_655
C(29) C(95) 3.427(5) 1_455
C(34) C(51) 3.173(5) 2_555
C(34) C(82) 3.501(5) 2_555
C(36) C(136) 3.562(6) .
C(38) C(72) 3.092(5) 2_655
C(38) C(129) 3.198(6) 2_655
C(40) C(103) 3.388(5) 1_655
C(43) S(4) 3.525(4) .
C(43) C(120) 3.542(6) .
C(45) C(51) 3.528(5) 2_555
C(46) C(9) 3.372(4) 1_565
C(46) C(52) 3.222(4) 1_565
C(46) C(64) 3.404(5) 1_565
C(47) C(88) 3.445(6) .
C(49) C(80) 3.534(6) 2_665
C(51) C(34) 3.173(5) 2_555
C(51) C(45) 3.528(5) 2_555
C(52) C(46) 3.222(4) 1_545
C(52) C(62) 3.582(5) 1_545
C(57) C(57) 3.495(6) 2_565
C(57) C(143) 3.512(6) 2_565
C(59) C(9) 3.343(4) 1_565
C(59) C(21) 3.352(5) 1_565
C(60) C(11) 3.554(6) 2_665
C(60) C(26) 3.318(6) 2_665
C(62) C(52) 3.582(5) 1_565
C(64) C(8) 3.531(4) 1_545
C(64) C(46) 3.404(5) 1_545
C(65) C(104) 3.582(5) 2_555
C(65) C(108) 3.567(6) 2_555
C(67) S(4) 3.544(5) .
C(69) C(16) 3.457(4) 2_656
C(69) C(118) 3.398(5) 2_656
C(71) C(118) 3.562(5) 2_656
C(72) C(38) 3.092(5) 2_655
C(72) C(77) 3.242(6) 2_655
C(74) S(5) 3.375(4) 2_565
C(76) S(4) 3.515(4) .
C(77) C(72) 3.242(6) 2_655
C(78) O(4) 3.538(5) .
C(78) C(94) 3.476(6) .
C(79) S(6) 3.564(5) 1_455
C(80) C(11) 3.350(6) 2_665
C(80) C(26) 3.412(6) 2_665
C(80) C(49) 3.534(6) 2_665
C(82) C(18) 3.537(5) 2_555
C(82) C(34) 3.501(5) 2_555
C(86) C(95) 3.586(5) 1_455
C(88) C(47) 3.445(6) .
C(88) C(136) 3.049(6) .
C(88) C(137) 3.434(6) .
C(91) C(141) 3.391(6) 1_655
C(93) C(93) 3.173(5) 2_655
C(93) C(124) 3.275(5) 2_655
C(93) C(135) 3.504(6) 2_655
C(94) S(7) 3.561(5) 2_556
C(94) O(2) 3.487(5) 2_656
C(94) C(78) 3.476(6) .
C(95) C(29) 3.427(5) 1_655
C(95) C(86) 3.586(5) 1_655
C(99) C(104) 3.555(5) 2_555
C(99) C(116) 3.377(6) 2_555
C(100) C(26) 3.544(6) 2_665
C(102) C(121) 3.519(5) 1_455
C(102) C(140) 3.572(5) 1_455
C(103) C(40) 3.388(5) 1_455
C(103) C(140) 3.530(5) 1_455
C(104) C(65) 3.582(5) 2_555
C(104) C(99) 3.555(5) 2_555
C(105) C(120) 3.565(7) .
C(106) C(116) 3.572(6) 2_555
C(108) C(65) 3.567(6) 2_555
C(112) C(121) 3.380(6) 1_455
C(115) O(3) 3.551(5) 1_565
C(116) C(99) 3.377(6) 2_555
C(116) C(106) 3.572(6) 2_555
C(117) C(4) 3.531(4) 1_565
C(118) C(69) 3.398(5) 2_656
C(118) C(71) 3.562(5) 2_656
C(119) S(5) 3.583(4) .
C(120) C(43) 3.542(6) .
C(120) C(105) 3.565(7) .
C(121) C(102) 3.519(5) 1_655
C(121) C(112) 3.380(6) 1_655
C(122) C(1) 3.582(6) 1_655
C(122) C(2) 3.581(6) 1_655
C(122) C(15) 3.373(7) 1_655
C(124) C(93) 3.275(5) 2_655
C(124) C(135) 3.303(6) 2_655
C(129) C(38) 3.198(6) 2_655
C(131) S(6) 3.547(5) .
C(134) S(4) 3.519(4) 1_455
C(135) C(93) 3.504(6) 2_655
C(135) C(124) 3.303(6) 2_655
C(136) C(36) 3.562(6) .
C(136) C(88) 3.049(6) .
C(137) C(88) 3.434(6) .
C(140) C(102) 3.572(5) 1_655
C(140) C(103) 3.530(5) 1_655
C(141) C(28) 3.576(5) 1_455
C(141) C(91) 3.391(6) 1_455
C(142) O(4) 3.419(5) .
C(143) C(12) 3.371(6) 2_565
C(143) C(57) 3.512(6) 2_565
S(1) H(4) 3.501 1_565
S(1) H(90B) 3.096 1_565
S(2) H(94A) 3.369 .
S(2) H(94C) 3.125 .
S(3) H(37A) 3.080 .
S(3) H(10A) 3.338 .
S(3) H(11B) 3.448 .
S(3) H(12A) 3.072 1_465
S(4) H(67) 3.537 .
S(4) H(94B) 3.344 1_655
S(4) H(10A) 3.038 1_655
S(7) H(67) 3.008 2_656
S(7) H(94B) 3.005 2_556
S(7) H(94C) 3.229 2_556
S(7) H(12B) 3.073 1_455
O(1) H(1) 2.403 2_556
O(1) H(2) 2.812 1_565
O(1) H(83A) 3.157 2_656
O(1) H(115) 2.964 1_455
O(2) H(1) 3.014 1_655
O(2) H(94C) 2.509 2_656
O(3) H(115) 3.043 1_545
O(4) H(83A) 3.397 2_656
C(1) H(67) 3.481 2_656
C(1) H(90A) 3.404 2_646
C(1) H(94B) 3.510 2_556
C(1) H(94C) 3.463 2_556
C(1) H(115) 3.040 2_656
C(1) H(12B) 2.713 1_455
C(2) H(90A) 2.812 2_646
C(2) H(11A) 3.222 1_545
C(2) H(11B) 3.137 1_545
C(2) H(12B) 2.739 1_455
C(4) H(37B) 3.560 1_545
C(4) H(90A) 3.554 2_646
C(4) H(11A) 2.985 1_545
C(4) H(11B) 3.232 1_545
C(4) H(12B) 3.075 1_455
C(9) H(37B) 3.087 1_545
C(15) H(12A) 3.443 1_455
C(15) H(12B) 3.080 1_455
C(15) H(12C) 3.050 1_455
C(20) H(71A) 3.085 2_656
C(21) H(37B) 3.156 1_545
C(24) H(37B) 2.974 1_545
C(29) H(12C) 3.124 1_455
C(30) H(12B) 3.198 1_455
C(37) H(4) 3.427 1_565
C(39) H(94A) 3.368 .
C(44) H(67) 3.371 .
C(44) H(71A) 3.224 2_656
C(54) H(37B) 2.901 1_545
C(61) H(71A) 3.112 2_656
C(61) H(111) 3.044 .
C(63) H(111) 2.858 .
C(67) H(83B) 3.505 2_656
C(67) H(94B) 3.500 1_655
C(70) H(94B) 3.493 1_655
C(78) H(94A) 2.817 .
C(84) H(37B) 3.003 1_545
C(84) H(12A) 3.373 1_455
C(84) H(12B) 3.341 1_455
C(85) H(94A) 3.334 1_655
C(89) H(37B) 3.124 1_545
C(89) H(12A) 3.582 1_455
C(90) H(2) 3.320 2_646
C(90) H(115) 3.384 1_545
C(94) H(1) 3.551 2_556
C(96) H(1) 3.274 1_655
C(96) H(94C) 3.539 2_656
C(101) H(37A) 3.302 .
C(101) H(12A) 3.476 1_465
C(114) H(111) 3.368 .
C(115) H(1) 3.595 2_656
C(115) H(90A) 3.329 1_565
C(115) H(90B) 3.348 1_565
C(117) H(2) 3.210 1_565
C(117) H(4) 3.013 1_565
C(118) H(71A) 2.878 2_656
C(118) H(71B) 3.350 2_656
C(120) H(10A) 3.563 1_655
C(122) H(11B) 3.521 1_645
C(126) H(71A) 2.885 2_656
C(126) H(71B) 3.436 2_656
C(134) H(1) 3.505 2_556
C(134) H(83A) 3.163 2_656
C(142) H(94A) 3.013 .
H(1) O(1) 2.403 2_556
H(1) O(2) 3.014 1_455
H(1) C(94) 3.551 2_556
H(1) C(96) 3.274 1_455
H(1) C(115) 3.595 2_656
H(1) C(134) 3.505 2_556
H(1) H(2) 3.237 2_546
H(1) H(90A) 3.518 2_646
H(1) H(94B) 3.242 2_556
H(1) H(94C) 3.063 2_556
H(1) H(115) 2.789 2_656
H(1) H(12B) 3.118 1_455
H(2) O(1) 2.812 1_545
H(2) C(90) 3.320 2_646
H(2) C(117) 3.210 1_545
H(2) H(1) 3.237 2_546
H(2) H(83A) 3.424 2_646
H(2) H(90A) 2.451 2_646
H(2) H(11A) 2.804 1_545
H(2) H(11B) 2.717 1_545
H(2) H(12B) 3.126 1_455
H(4) S(1) 3.501 1_545
H(4) C(37) 3.427 1_545
H(4) C(117) 3.013 1_545
H(4) H(37B) 2.910 1_545
H(4) H(11A) 2.371 1_545
H(4) H(11B) 2.967 1_545
H(37A) S(3) 3.080 .
H(37A) C(101) 3.302 .
H(37B) C(4) 3.560 1_565
H(37B) C(9) 3.087 1_565
H(37B) C(21) 3.156 1_565
H(37B) C(24) 2.974 1_565
H(37B) C(54) 2.901 1_565
H(37B) C(84) 3.003 1_565
H(37B) C(89) 3.124 1_565
H(37B) H(4) 2.910 1_565
H(67) S(4) 3.537 .
H(67) S(7) 3.008 2_656
H(67) C(1) 3.481 2_656
H(67) C(44) 3.371 .
H(67) H(71A) 3.420 2_656
H(67) H(83B) 3.416 2_656
H(67) H(94B) 2.766 1_655
H(71A) C(20) 3.085 2_656
H(71A) C(44) 3.224 2_656
H(71A) C(61) 3.112 2_656
H(71A) C(118) 2.878 2_656
H(71A) C(126) 2.885 2_656
H(71A) H(67) 3.420 2_656
H(71B) C(118) 3.350 2_656
H(71B) C(126) 3.436 2_656
H(83A) O(1) 3.157 2_656
H(83A) O(4) 3.397 2_656
H(83A) C(134) 3.163 2_656
H(83A) H(2) 3.424 2_646
H(83A) H(94C) 3.082 2_656
H(83A) H(11A) 3.299 2_656
H(83B) C(67) 3.505 2_656
H(83B) H(67) 3.416 2_656
H(83B) H(11A) 3.589 2_656
H(90A) C(1) 3.404 2_646
H(90A) C(2) 2.812 2_646
H(90A) C(4) 3.554 2_646
H(90A) C(115) 3.329 1_545
H(90A) H(1) 3.518 2_646
H(90A) H(2) 2.451 2_646
H(90A) H(115) 2.839 1_545
H(90B) S(1) 3.096 1_545
H(90B) C(115) 3.348 1_545
H(90B) H(115) 3.217 1_545
H(94A) S(2) 3.369 .
H(94A) C(39) 3.368 .
H(94A) C(78) 2.817 .
H(94A) C(85) 3.334 1_455
H(94A) C(142) 3.013 .
H(94B) S(4) 3.344 1_455
H(94B) S(7) 3.005 2_556
H(94B) C(1) 3.510 2_556
H(94B) C(67) 3.500 1_455
H(94B) C(70) 3.493 1_455
H(94B) H(1) 3.242 2_556
H(94B) H(67) 2.766 1_455
H(94C) S(2) 3.125 .
H(94C) S(7) 3.229 2_556
H(94C) O(2) 2.509 2_656
H(94C) C(1) 3.463 2_556
H(94C) C(96) 3.539 2_656
H(94C) H(1) 3.063 2_556
H(94C) H(83A) 3.082 2_656
H(10A) S(3) 3.338 .
H(10A) S(4) 3.038 1_455
H(10A) C(120) 3.563 1_455
H(111) C(61) 3.044 .
H(111) C(63) 2.858 .
H(111) C(114) 3.368 .
H(115) O(1) 2.964 1_655
H(115) O(3) 3.043 1_565
H(115) C(1) 3.040 2_656
H(115) C(90) 3.384 1_565
H(115) H(1) 2.789 2_656
H(115) H(90A) 2.839 1_565
H(115) H(90B) 3.217 1_565
H(11A) C(2) 3.222 1_565
H(11A) C(4) 2.985 1_565
H(11A) H(2) 2.804 1_565
H(11A) H(4) 2.371 1_565
H(11A) H(83A) 3.299 2_656
H(11A) H(83B) 3.589 2_656
H(11B) S(3) 3.448 .
H(11B) C(2) 3.137 1_565
H(11B) C(4) 3.232 1_565
H(11B) C(122) 3.521 1_465
H(11B) H(2) 2.717 1_565
H(11B) H(4) 2.967 1_565
H(11B) H(12A) 2.934 1_465
H(11B) H(12B) 3.353 1_465
H(12A) S(3) 3.072 1_645
H(12A) C(15) 3.443 1_655
H(12A) C(84) 3.373 1_655
H(12A) C(89) 3.582 1_655
H(12A) C(101) 3.476 1_645
H(12A) H(11B) 2.934 1_645
H(12B) S(7) 3.073 1_655
H(12B) C(1) 2.713 1_655
H(12B) C(2) 2.739 1_655
H(12B) C(4) 3.075 1_655
H(12B) C(15) 3.080 1_655
H(12B) C(30) 3.198 1_655
H(12B) C(84) 3.341 1_655
H(12B) H(1) 3.118 1_655
H(12B) H(2) 3.126 1_655
H(12B) H(11B) 3.353 1_645
H(12C) C(15) 3.050 1_655
H(12C) C(29) 3.124 1_655

loop_
_geom_torsion_atom_site_label_1
_geom_torsion_atom_site_label_2
_geom_torsion_atom_site_label_3
_geom_torsion_atom_site_label_4
_geom_torsion
C(110) S(1) C(115) C(67) -1.3(4)
C(115) S(1) C(110) C(111) 2.8(3)
C(115) S(1) C(110) C(138) 176.9(3)
C(1) S(7) C(30) C(4) 0.3(3)
C(1) S(7) C(30) C(55) -172.8(3)
C(30) S(7) C(1) C(2) -1.6(3)
C(122) O(3) C(96) O(2) -3.8(6)
C(122) O(3) C(96) C(90) 175.6(3)
C(94) O(4) C(134) O(1) 5.2(5)
C(94) O(4) C(134) C(109) -173.0(3)
S(7) C(1) C(2) C(4) 2.5(5)
C(1) C(2) C(4) C(30) -2.2(5)
C(16) C(3) C(39) C(78) 1.1(6)
C(16) C(3) C(39) C(86) 139.1(4)
C(39) C(3) C(16) C(69) -145.6(3)
C(39) C(3) C(16) C(118) -1.1(6)
C(16) C(3) C(132) C(15) -140.7(4)
C(16) C(3) C(132) C(81) 6.5(4)
C(132) C(3) C(16) C(69) 0.8(4)
C(132) C(3) C(16) C(118) 145.3(4)
C(39) C(3) C(132) C(15) 4.9(6)
C(39) C(3) C(132) C(81) 152.1(4)
C(132) C(3) C(39) C(78) -140.9(4)
C(132) C(3) C(39) C(86) -2.9(7)
C(2) C(4) C(30) S(7) 0.9(4)
C(2) C(4) C(30) C(55) 173.5(4)
C(40) C(5) C(62) C(46) -138.6(3)
C(40) C(5) C(62) C(87) 1.8(5)
C(62) C(5) C(40) C(17) 0.8(5)
C(62) C(5) C(40) C(140) 142.6(3)
C(40) C(5) C(80) C(26) 143.0(3)
C(40) C(5) C(80) C(60) 0.7(4)
C(80) C(5) C(40) C(17) -142.4(3)
C(80) C(5) C(40) C(140) -0.6(4)
C(62) C(5) C(80) C(26) -0.1(4)
C(62) C(5) C(80) C(60) -142.4(4)
C(80) C(5) C(62) C(46) 0.2(4)
C(80) C(5) C(62) C(87) 140.6(3)
C(50) C(6) C(52) C(9) 0.3(5)
C(50) C(6) C(52) C(64) 137.7(4)
C(52) C(6) C(50) C(75) -0.9(6)
C(52) C(6) C(50) C(95) -142.8(4)
C(50) C(6) C(133) C(28) 0.3(4)
C(50) C(6) C(133) C(38) -141.3(4)
C(133) C(6) C(50) C(75) 141.8(4)
C(133) C(6) C(50) C(95) -0.2(4)
C(52) C(6) C(133) C(28) 142.5(3)
C(52) C(6) C(133) C(38) 0.9(6)
C(133) C(6) C(52) C(9) -137.8(4)
C(133) C(6) C(52) C(64) -0.4(5)
C(29) C(7) C(31) C(53) 0.2(4)
C(29) C(7) C(31) C(82) 138.9(3)
C(31) C(7) C(29) C(15) -144.5(4)
C(31) C(7) C(29) C(86) 0.9(6)
C(29) C(7) C(89) C(21) -142.7(3)
C(29) C(7) C(89) C(84) 0.9(5)
C(89) C(7) C(29) C(15) -1.4(5)
C(89) C(7) C(29) C(86) 143.9(4)
C(31) C(7) C(89) C(21) 0.2(4)
C(31) C(7) C(89) C(84) 143.7(3)
C(89) C(7) C(31) C(53) -138.6(3)
C(89) C(7) C(31) C(82) 0.1(4)
C(12) C(8) C(26) C(11) -0.2(4)
C(12) C(8) C(26) C(80) -143.3(3)
C(26) C(8) C(12) C(57) 0.4(4)
C(26) C(8) C(12) C(119) 141.5(3)
C(12) C(8) C(46) C(59) -2.5(5)
C(12) C(8) C(46) C(62) 139.5(3)
C(46) C(8) C(12) C(57) -141.9(3)
C(46) C(8) C(12) C(119) -0.9(5)
C(26) C(8) C(46) C(59) -140.7(3)
C(26) C(8) C(46) C(62) 1.3(5)
C(46) C(8) C(26) C(11) 141.9(3)
C(46) C(8) C(26) C(80) -1.2(5)
C(21) C(9) C(24) C(54) 2.4(6)
C(21) C(9) C(24) C(75) -138.2(4)
C(24) C(9) C(21) C(32) 142.1(3)
C(24) C(9) C(21) C(89) 0.2(4)
C(21) C(9) C(52) C(6) 142.2(3)
C(21) C(9) C(52) C(64) 0.4(3)
C(52) C(9) C(21) C(32) -0.4(3)
C(52) C(9) C(21) C(89) -142.2(3)
C(24) C(9) C(52) C(6) 0.1(4)
C(24) C(9) C(52) C(64) -141.7(3)
C(52) C(9) C(24) C(54) 140.6(4)
C(52) C(9) C(24) C(75) -0.0(5)
C(22) C(10) C(95) C(28) -0.2(4)
C(22) C(10) C(95) C(50) -138.5(4)
C(95) C(10) C(22) C(85) 0.2(4)
C(95) C(10) C(22) C(125) 143.4(3)
C(22) C(10) C(128) C(25) 0.2(4)
C(22) C(10) C(128) C(41) 144.1(3)
C(128) C(10) C(22) C(85) -143.4(4)
C(128) C(10) C(22) C(125) -0.3(4)
C(95) C(10) C(128) C(25) -143.1(3)
C(95) C(10) C(128) C(41) 0.8(6)
C(128) C(10) C(95) C(28) 139.1(4)
C(128) C(10) C(95) C(50) 0.8(6)
C(26) C(11) C(49) C(74) 138.2(4)
C(26) C(11) C(49) C(100) 0.1(5)
C(49) C(11) C(26) C(8) -142.9(4)
C(49) C(11) C(26) C(80) 0.4(7)
C(26) C(11) C(57) C(12) 0.4(5)
C(26) C(11) C(57) C(143) -142.2(4)
C(57) C(11) C(26) C(8) -0.1(3)
C(57) C(11) C(26) C(80) 143.2(4)
C(49) C(11) C(57) C(12) 142.8(4)
C(49) C(11) C(57) C(143) 0.2(5)
C(57) C(11) C(49) C(74) 0.0(6)
C(57) C(11) C(49) C(100) -138.1(4)
C(8) C(12) C(57) C(11) -0.5(4)
C(8) C(12) C(57) C(143) 142.1(4)
C(8) C(12) C(119) C(35) -137.0(4)
C(8) C(12) C(119) C(97) 2.2(5)
C(57) C(12) C(119) C(35) -0.5(6)
C(57) C(12) C(119) C(97) 138.7(4)
C(119) C(12) C(57) C(11) -141.7(4)
C(119) C(12) C(57) C(143) 0.9(6)
C(36) C(13) C(63) C(61) -143.1(4)
C(36) C(13) C(63) C(114) 0.1(4)
C(63) C(13) C(36) C(88) -0.2(4)
C(63) C(13) C(36) C(98) 142.6(4)
C(36) C(13) C(142) C(78) 138.1(4)
C(36) C(13) C(142) C(141) -0.2(5)
C(142) C(13) C(36) C(88) -142.6(4)
C(142) C(13) C(36) C(98) 0.2(5)
C(63) C(13) C(142) C(78) 0.5(6)
C(63) C(13) C(142) C(141) -137.9(4)
C(142) C(13) C(63) C(61) -0.9(6)
C(142) C(13) C(63) C(114) 142.4(4)
C(38) C(14) C(107) C(88) 143.0(4)
C(38) C(14) C(107) C(92) 0.1(3)
C(107) C(14) C(38) C(77) 0.3(4)
C(107) C(14) C(38) C(133) -143.4(4)
C(38) C(14) C(131) C(91) -0.1(5)
C(38) C(14) C(131) C(105) -137.6(4)
C(131) C(14) C(38) C(77) 142.7(4)
C(131) C(14) C(38) C(133) -0.9(7)
C(107) C(14) C(131) C(91) 137.9(4)
C(107) C(14) C(131) C(105) 0.5(7)
C(131) C(14) C(107) C(88) 0.1(5)
C(131) C(14) C(107) C(92) -142.8(4)
C(29) C(15) C(84) C(54) 142.2(4)
C(29) C(15) C(84) C(89) -0.9(4)
C(84) C(15) C(29) C(7) 1.4(5)
C(84) C(15) C(29) C(86) -143.4(4)
C(29) C(15) C(132) C(3) -3.2(6)
C(29) C(15) C(132) C(81) -145.8(4)
C(132) C(15) C(29) C(7) 144.5(4)
C(132) C(15) C(29) C(86) -0.3(6)
C(84) C(15) C(132) C(3) 135.1(4)
C(84) C(15) C(132) C(81) -7.5(7)
C(132) C(15) C(84) C(54) -0.0(6)
C(132) C(15) C(84) C(89) -143.2(4)
C(3) C(16) C(69) C(25) 141.0(3)
C(3) C(16) C(69) C(81) -7.7(4)
C(3) C(16) C(118) C(20) -138.0(3)
C(3) C(16) C(118) C(126) 1.0(5)
C(69) C(16) C(118) C(20) 2.4(5)
C(69) C(16) C(118) C(126) 141.4(3)
C(118) C(16) C(69) C(25) -3.6(5)
C(118) C(16) C(69) C(81) -152.3(3)
C(40) C(17) C(76) C(19) 143.1(3)
C(40) C(17) C(76) C(87) -0.2(4)
C(76) C(17) C(40) C(5) -1.7(5)
C(76) C(17) C(40) C(140) -138.2(3)
C(40) C(17) C(113) C(43) -143.5(3)
C(40) C(17) C(113) C(48) -1.0(6)
C(113) C(17) C(40) C(5) 138.1(3)
C(113) C(17) C(40) C(140) 1.6(5)
C(76) C(17) C(113) C(43) 0.8(4)
C(76) C(17) C(113) C(48) 143.2(4)
C(113) C(17) C(76) C(19) -0.6(4)
C(113) C(17) C(76) C(87) -143.8(3)
C(34) C(18) C(74) C(49) -137.9(4)
C(34) C(18) C(74) C(129) 0.1(4)
C(74) C(18) C(34) C(23) 143.1(3)
C(74) C(18) C(34) C(45) -0.9(5)
C(34) C(18) C(143) C(57) 142.5(4)
C(34) C(18) C(143) C(66) -0.9(4)
C(143) C(18) C(34) C(23) 1.0(4)
C(143) C(18) C(34) C(45) -142.9(3)
C(74) C(18) C(143) C(57) 1.0(6)
C(74) C(18) C(143) C(66) -142.4(4)
C(143) C(18) C(74) C(49) -0.8(6)
C(143) C(18) C(74) C(129) 137.2(4)
C(43) C(19) C(76) C(17) 0.1(3)
C(43) C(19) C(76) C(87) 143.3(3)
C(76) C(19) C(43) C(113) 0.3(4)
C(76) C(19) C(43) C(137) -143.8(4)
C(43) C(19) C(127) C(47) -1.5(6)
C(43) C(19) C(127) C(130) -146.2(4)
C(127) C(19) C(43) C(113) 143.7(4)
C(127) C(19) C(43) C(137) -0.5(6)
C(76) C(19) C(127) C(47) 136.9(4)
C(76) C(19) C(127) C(130) -7.8(5)
C(127) C(19) C(76) C(17) -143.3(3)
C(127) C(19) C(76) C(87) -0.1(4)
C(44) C(20) C(118) C(16) 142.8(3)
C(44) C(20) C(118) C(126) -0.3(4)
C(118) C(20) C(44) C(61) -0.2(4)
C(118) C(20) C(44) C(70) -141.6(3)
C(44) C(20) C(125) C(22) -0.5(5)
C(44) C(20) C(125) C(25) -139.4(4)
C(125) C(20) C(44) C(61) 142.2(3)
C(125) C(20) C(44) C(70) 0.8(5)
C(118) C(20) C(125) C(22) 138.1(3)
C(118) C(20) C(125) C(25) -0.9(5)
C(125) C(20) C(118) C(16) -0.1(4)
C(125) C(20) C(118) C(126) -143.3(3)
C(9) C(21) C(32) C(64) 0.2(3)
C(9) C(21) C(32) C(82) -142.9(3)
C(9) C(21) C(89) C(7) 137.9(4)
C(9) C(21) C(89) C(84) -1.2(6)
C(32) C(21) C(89) C(7) 0.1(4)
C(32) C(21) C(89) C(84) -139.0(4)
C(89) C(21) C(32) C(64) 142.4(3)
C(89) C(21) C(32) C(82) -0.7(5)
C(10) C(22) C(85) C(70) 138.3(4)
C(10) C(22) C(85) C(91) 0.4(6)
C(10) C(22) C(125) C(20) -142.9(3)
C(10) C(22) C(125) C(25) 0.2(4)
C(85) C(22) C(125) C(20) 0.2(5)
C(85) C(22) C(125) C(25) 143.4(3)
C(125) C(22) C(85) C(70) -0.3(5)
C(125) C(22) C(85) C(91) -138.2(4)
C(34) C(23) C(66) C(35) -141.3(4)
C(34) C(23) C(66) C(143) 0.2(4)
C(66) C(23) C(34) C(18) -0.7(4)
C(66) C(23) C(34) C(45) 143.3(3)
C(34) C(23) C(112) C(65) -0.1(4)
C(34) C(23) C(112) C(102) 138.1(4)
C(112) C(23) C(34) C(18) -143.4(3)
C(112) C(23) C(34) C(45) 0.6(5)
C(66) C(23) C(112) C(65) -138.3(4)
C(66) C(23) C(112) C(102) -0.1(5)
C(112) C(23) C(66) C(35) 1.2(6)
C(112) C(23) C(66) C(143) 142.6(4)
C(9) C(24) C(54) C(33) -152.7(3)
C(9) C(24) C(54) C(84) -4.0(6)
C(9) C(24) C(75) C(41) 145.9(3)
C(9) C(24) C(75) C(50) -0.5(5)
C(54) C(24) C(75) C(41) 1.0(4)
C(54) C(24) C(75) C(50) -145.5(4)
C(75) C(24) C(54) C(33) -8.5(4)
C(75) C(24) C(54) C(84) 140.2(4)
C(69) C(25) C(125) C(20) -0.4(5)
C(69) C(25) C(125) C(22) -143.2(3)
C(125) C(25) C(69) C(16) 2.6(5)
C(125) C(25) C(69) C(81) 146.3(3)
C(69) C(25) C(128) C(10) 142.9(4)
C(69) C(25) C(128) C(41) -1.1(6)
C(128) C(25) C(69) C(16) -135.3(4)
C(128) C(25) C(69) C(81) 8.4(6)
C(125) C(25) C(128) C(10) -0.1(3)
C(125) C(25) C(128) C(41) -144.1(4)
C(128) C(25) C(125) C(20) 142.7(3)
C(128) C(25) C(125) C(22) -0.1(3)
C(8) C(26) C(80) C(5) 0.6(5)
C(8) C(26) C(80) C(60) 137.9(4)
C(11) C(26) C(80) C(5) -138.0(4)
C(11) C(26) C(80) C(60) -0.7(7)
C(47) C(27) C(73) C(58) 141.2(4)
C(47) C(27) C(73) C(130) -7.3(5)
C(73) C(27) C(47) C(127) -0.5(5)
C(73) C(27) C(47) C(136) -144.6(4)
C(47) C(27) C(79) C(102) -138.8(4)
C(47) C(27) C(79) C(116) -0.7(7)
C(79) C(27) C(47) C(127) 144.9(4)
C(79) C(27) C(47) C(136) 0.8(7)
C(73) C(27) C(79) C(102) 2.3(6)
C(73) C(27) C(79) C(116) 140.4(4)
C(79) C(27) C(73) C(58) -3.7(6)
C(79) C(27) C(73) C(130) -152.2(4)
C(91) C(28) C(95) C(10) -0.3(5)
C(91) C(28) C(95) C(50) 142.2(4)
C(95) C(28) C(91) C(85) 0.9(6)
C(95) C(28) C(91) C(131) -138.1(4)
C(91) C(28) C(133) C(6) -141.8(4)
C(91) C(28) C(133) C(38) -0.1(5)
C(133) C(28) C(91) C(85) 138.1(4)
C(133) C(28) C(91) C(131) -0.9(7)
C(95) C(28) C(133) C(6) -0.3(4)
C(95) C(28) C(133) C(38) 141.4(4)
C(133) C(28) C(95) C(10) -142.3(3)
C(133) C(28) C(95) C(50) 0.2(4)
C(7) C(29) C(86) C(39) -138.4(4)
C(7) C(29) C(86) C(141) -1.8(6)
C(15) C(29) C(86) C(39) 2.3(7)
C(15) C(29) C(86) C(141) 138.8(4)
S(7) C(30) C(55) C(33) -140.9(3)
S(7) C(30) C(55) C(71) 73.9(4)
S(7) C(30) C(55) C(81) -67.9(4)
C(4) C(30) C(55) C(33) 47.1(6)
C(4) C(30) C(55) C(71) -98.0(4)
C(4) C(30) C(55) C(81) 120.2(4)
C(7) C(31) C(53) C(98) 141.7(3)
C(7) C(31) C(53) C(141) -0.4(5)
C(7) C(31) C(82) C(32) -0.6(5)
C(7) C(31) C(82) C(51) -142.0(3)
C(53) C(31) C(82) C(32) 142.5(3)
C(53) C(31) C(82) C(51) 1.0(4)
C(82) C(31) C(53) C(98) -1.1(4)
C(82) C(31) C(53) C(141) -143.1(3)
C(21) C(32) C(64) C(52) 0.0(3)
C(21) C(32) C(64) C(77) -142.4(3)
C(21) C(32) C(82) C(31) 0.9(5)
C(21) C(32) C(82) C(51) 138.1(3)
C(64) C(32) C(82) C(31) -137.3(3)
C(64) C(32) C(82) C(51) -0.1(4)
C(82) C(32) C(64) C(52) 142.8(3)
C(82) C(32) C(64) C(77) 0.4(5)
C(41) C(33) C(54) C(24) 12.5(4)
C(41) C(33) C(54) C(84) -134.8(4)
C(54) C(33) C(41) C(75) -11.8(4)
C(54) C(33) C(41) C(128) 134.3(4)
C(41) C(33) C(55) C(30) -151.9(4)
C(41) C(33) C(55) C(71) -8.4(6)
C(41) C(33) C(55) C(81) 98.8(4)
C(55) C(33) C(41) C(75) 153.3(3)
C(55) C(33) C(41) C(128) -60.5(6)
C(41) C(33) C(81) C(55) -119.0(3)
C(41) C(33) C(81) C(69) 0.1(3)
C(41) C(33) C(81) C(132) 122.6(4)
C(81) C(33) C(41) C(75) -139.3(3)
C(81) C(33) C(41) C(128) 6.8(5)
C(54) C(33) C(55) C(30) 10.3(6)
C(54) C(33) C(55) C(71) 153.8(3)
C(54) C(33) C(55) C(81) -99.0(4)
C(55) C(33) C(54) C(24) -152.8(4)
C(55) C(33) C(54) C(84) 59.9(6)
C(54) C(33) C(81) C(55) 118.5(4)
C(54) C(33) C(81) C(69) -122.4(4)
C(54) C(33) C(81) C(132) 0.1(4)
C(81) C(33) C(54) C(24) 140.0(3)
C(81) C(33) C(54) C(84) -7.3(6)
C(55) C(33) C(81) C(69) 119.1(3)
C(55) C(33) C(81) C(132) -118.4(4)
C(81) C(33) C(55) C(30) 109.3(4)
C(81) C(33) C(55) C(71) -107.2(4)
C(18) C(34) C(45) C(99) 138.8(4)
C(18) C(34) C(45) C(123) 1.3(5)
C(23) C(34) C(45) C(99) -0.9(5)
C(23) C(34) C(45) C(123) -138.5(4)
C(66) C(35) C(103) C(58) 144.3(3)
C(66) C(35) C(103) C(102) 0.4(6)
C(103) C(35) C(66) C(23) -1.3(6)
C(103) C(35) C(66) C(143) -138.5(4)
C(66) C(35) C(119) C(12) -0.6(6)
C(66) C(35) C(119) C(97) -144.0(4)
C(119) C(35) C(66) C(23) 138.5(4)
C(119) C(35) C(66) C(143) 1.4(6)
C(103) C(35) C(119) C(12) 143.5(4)
C(103) C(35) C(119) C(97) 0.1(3)
C(119) C(35) C(103) C(58) 0.3(4)
C(119) C(35) C(103) C(102) -143.5(3)
C(13) C(36) C(88) C(107) 142.4(4)
C(13) C(36) C(88) C(114) 0.2(4)
C(13) C(36) C(98) C(51) -138.9(4)
C(13) C(36) C(98) C(53) 0.0(5)
C(88) C(36) C(98) C(51) -0.1(5)
C(88) C(36) C(98) C(53) 138.8(4)
C(98) C(36) C(88) C(107) -0.5(6)
C(98) C(36) C(88) C(114) -142.6(4)
C(117) C(37) C(138) C(42) 165.3(3)
C(117) C(37) C(138) C(110) -52.4(4)
C(117) C(37) C(138) C(130) 91.9(4)
C(138) C(37) C(117) C(109) -59.4(4)
C(14) C(38) C(77) C(64) -142.3(4)
C(14) C(38) C(77) C(92) -0.6(4)
C(14) C(38) C(133) C(6) 138.2(4)
C(14) C(38) C(133) C(28) 1.0(7)
C(77) C(38) C(133) C(6) -1.4(6)
C(77) C(38) C(133) C(28) -138.6(4)
C(133) C(38) C(77) C(64) 1.4(6)
C(133) C(38) C(77) C(92) 143.1(4)
C(3) C(39) C(78) C(126) -0.9(6)
C(3) C(39) C(78) C(142) 141.5(4)
C(3) C(39) C(86) C(29) -0.7(6)
C(3) C(39) C(86) C(141) -141.9(4)
C(78) C(39) C(86) C(29) 141.9(4)
C(78) C(39) C(86) C(141) 0.6(4)
C(86) C(39) C(78) C(126) -142.9(4)
C(86) C(39) C(78) C(142) -0.6(4)
C(5) C(40) C(140) C(60) 0.3(4)
C(5) C(40) C(140) C(121) -142.0(4)
C(17) C(40) C(140) C(60) 140.9(4)
C(17) C(40) C(140) C(121) -1.4(6)
C(33) C(41) C(75) C(24) 7.0(4)
C(33) C(41) C(75) C(50) 153.1(4)
C(33) C(41) C(128) C(10) -146.4(4)
C(33) C(41) C(128) C(25) -6.7(6)
C(75) C(41) C(128) C(10) -3.5(6)
C(75) C(41) C(128) C(25) 136.2(4)
C(128) C(41) C(75) C(24) -141.4(4)
C(128) C(41) C(75) C(50) 4.7(6)
C(59) C(42) C(87) C(62) 11.6(3)
C(59) C(42) C(87) C(76) -135.2(3)
C(87) C(42) C(59) C(46) -11.4(3)
C(87) C(42) C(59) C(97) 135.6(3)
C(59) C(42) C(130) C(73) -0.4(4)
C(59) C(42) C(130) C(127) 122.1(3)
C(59) C(42) C(130) C(138) -119.8(3)
C(130) C(42) C(59) C(46) -139.3(3)
C(130) C(42) C(59) C(97) 7.7(5)
C(59) C(42) C(138) C(37) -10.5(5)
C(59) C(42) C(138) C(110) -152.2(3)
C(59) C(42) C(138) C(130) 99.1(4)
C(138) C(42) C(59) C(46) 152.6(3)
C(138) C(42) C(59) C(97) -60.5(5)
C(87) C(42) C(130) C(73) -122.5(3)
C(87) C(42) C(130) C(127) -0.0(4)
C(87) C(42) C(130) C(138) 118.0(3)
C(130) C(42) C(87) C(62) 139.3(3)
C(130) C(42) C(87) C(76) -7.5(5)
C(87) C(42) C(138) C(37) 150.2(3)
C(87) C(42) C(138) C(110) 8.5(5)
C(87) C(42) C(138) C(130) -100.2(4)
C(138) C(42) C(87) C(62) -152.6(3)
C(138) C(42) C(87) C(76) 60.5(5)
C(130) C(42) C(138) C(37) -109.6(3)
C(130) C(42) C(138) C(110) 108.7(3)
C(138) C(42) C(130) C(73) 119.5(4)
C(138) C(42) C(130) C(127) -118.0(3)
C(19) C(43) C(113) C(17) -0.7(4)
C(19) C(43) C(113) C(48) -143.1(4)
C(19) C(43) C(137) C(124) 139.2(4)
C(19) C(43) C(137) C(136) 1.4(6)
C(113) C(43) C(137) C(124) -0.9(6)
C(113) C(43) C(137) C(136) -138.6(4)
C(137) C(43) C(113) C(17) 143.2(4)
C(137) C(43) C(113) C(48) 0.7(6)
C(20) C(44) C(61) C(63) -141.8(3)
C(20) C(44) C(61) C(126) 0.7(4)
C(20) C(44) C(70) C(85) -0.9(5)
C(20) C(44) C(70) C(105) 136.7(4)
C(61) C(44) C(70) C(85) -137.5(4)
C(61) C(44) C(70) C(105) 0.1(5)
C(70) C(44) C(61) C(63) -0.4(6)
C(70) C(44) C(61) C(126) 142.1(4)
C(34) C(45) C(99) C(65) 0.6(5)
C(34) C(45) C(99) C(106) -142.6(3)
C(34) C(45) C(123) C(56) 142.6(3)
C(34) C(45) C(123) C(129) -0.9(5)
C(99) C(45) C(123) C(56) 0.6(4)
C(99) C(45) C(123) C(129) -142.9(3)
C(123) C(45) C(99) C(65) 142.4(3)
C(123) C(45) C(99) C(106) -0.8(4)
C(8) C(46) C(59) C(42) 152.7(3)
C(8) C(46) C(59) C(97) 4.6(5)
C(8) C(46) C(62) C(5) -0.8(5)
C(8) C(46) C(62) C(87) -145.8(3)
C(59) C(46) C(62) C(5) 145.3(3)
C(59) C(46) C(62) C(87) 0.3(3)
C(62) C(46) C(59) C(42) 7.1(3)
C(62) C(46) C(59) C(97) -140.9(3)
C(27) C(47) C(127) C(19) -141.4(4)
C(27) C(47) C(127) C(130) 8.2(5)
C(27) C(47) C(136) C(104) -0.8(7)
C(27) C(47) C(136) C(137) 138.0(4)
C(127) C(47) C(136) C(104) -140.5(4)
C(127) C(47) C(136) C(137) -1.6(6)
C(136) C(47) C(127) C(19) 2.6(6)
C(136) C(47) C(127) C(130) 152.1(4)
C(93) C(48) C(113) C(17) -138.0(4)
C(93) C(48) C(113) C(43) 0.0(5)
C(113) C(48) C(93) C(124) -0.6(6)
C(113) C(48) C(93) C(135) 143.0(4)
C(93) C(48) C(121) C(139) 0.1(4)
C(93) C(48) C(121) C(140) 142.3(4)
C(121) C(48) C(93) C(124) -143.2(4)
C(121) C(48) C(93) C(135) 0.4(5)
C(113) C(48) C(121) C(139) -142.2(4)
C(113) C(48) C(121) C(140) 0.0(6)
C(121) C(48) C(113) C(17) 0.2(4)
C(121) C(48) C(113) C(43) 138.2(4)
C(11) C(49) C(74) C(18) 0.3(6)
C(11) C(49) C(74) C(129) -142.6(4)
C(11) C(49) C(100) C(60) -0.4(7)
C(11) C(49) C(100) C(72) 141.9(4)
C(74) C(49) C(100) C(60) -142.8(4)
C(74) C(49) C(100) C(72) -0.5(5)
C(100) C(49) C(74) C(18) 143.1(4)
C(100) C(49) C(74) C(129) 0.2(4)
C(6) C(50) C(75) C(24) 1.0(6)
C(6) C(50) C(75) C(41) -141.0(4)
C(6) C(50) C(95) C(10) 142.9(4)
C(6) C(50) C(95) C(28) -0.0(4)
C(75) C(50) C(95) C(10) 0.4(6)
C(75) C(50) C(95) C(28) -142.5(4)
C(95) C(50) C(75) C(24) 138.9(4)
C(95) C(50) C(75) C(41) -3.2(6)
C(82) C(51) C(92) C(77) -0.2(4)
C(82) C(51) C(92) C(107) -138.4(3)
C(92) C(51) C(82) C(31) 142.1(3)
C(92) C(51) C(82) C(32) 0.1(4)
C(82) C(51) C(98) C(36) 143.2(4)
C(82) C(51) C(98) C(53) -0.0(3)
C(98) C(51) C(82) C(31) -0.6(4)
C(98) C(51) C(82) C(32) -142.7(3)
C(92) C(51) C(98) C(36) 0.6(6)
C(92) C(51) C(98) C(53) -142.7(4)
C(98) C(51) C(92) C(77) 137.8(4)
C(98) C(51) C(92) C(107) -0.4(6)
C(6) C(52) C(64) C(32) -142.4(3)
C(6) C(52) C(64) C(77) 0.4(5)
C(9) C(52) C(64) C(32) -0.2(3)
C(9) C(52) C(64) C(77) 142.6(3)
C(31) C(53) C(98) C(36) -142.3(3)
C(31) C(53) C(98) C(51) 0.7(4)
C(31) C(53) C(141) C(86) -0.6(6)
C(31) C(53) C(141) C(142) 137.8(4)
C(98) C(53) C(141) C(86) -138.2(4)
C(98) C(53) C(141) C(142) 0.2(5)
C(141) C(53) C(98) C(36) -0.2(5)
C(141) C(53) C(98) C(51) 142.8(3)
C(24) C(54) C(84) C(15) -136.0(4)
C(24) C(54) C(84) C(89) 2.9(6)
C(33) C(54) C(84) C(15) 7.7(7)
C(33) C(54) C(84) C(89) 146.6(4)
C(30) C(55) C(71) C(83) 54.4(5)
C(30) C(55) C(81) C(33) -108.0(3)
C(30) C(55) C(81) C(69) 152.5(3)
C(30) C(55) C(81) C(132) -7.7(5)
C(33) C(55) C(71) C(83) -89.9(5)
C(33) C(55) C(81) C(69) -99.5(4)
C(33) C(55) C(81) C(132) 100.3(4)
C(71) C(55) C(81) C(33) 111.0(4)
C(71) C(55) C(81) C(69) 11.5(6)
C(71) C(55) C(81) C(132) -148.7(3)
C(81) C(55) C(71) C(83) -163.3(3)
C(106) C(56) C(123) C(45) -0.2(3)
C(106) C(56) C(123) C(129) 143.3(3)
C(123) C(56) C(106) C(99) -0.4(4)
C(123) C(56) C(106) C(108) -141.9(3)
C(106) C(56) C(135) C(93) -0.5(5)
C(106) C(56) C(135) C(139) -138.6(4)
C(135) C(56) C(106) C(99) 141.7(3)
C(135) C(56) C(106) C(108) 0.1(4)
C(123) C(56) C(135) C(93) 137.2(4)
C(123) C(56) C(135) C(139) -0.9(6)
C(135) C(56) C(123) C(45) -142.5(3)
C(135) C(56) C(123) C(129) 1.0(6)
C(11) C(57) C(143) C(18) -0.6(6)
C(11) C(57) C(143) C(66) 138.0(4)
C(12) C(57) C(143) C(18) -138.8(4)
C(12) C(57) C(143) C(66) -0.1(5)
C(73) C(58) C(97) C(59) 0.0(5)
C(73) C(58) C(97) C(119) 143.0(3)
C(97) C(58) C(73) C(27) -135.8(4)
C(97) C(58) C(73) C(130) 7.7(6)
C(73) C(58) C(103) C(35) -143.4(4)
C(73) C(58) C(103) C(102) 0.4(6)
C(103) C(58) C(73) C(27) 2.3(6)
C(103) C(58) C(73) C(130) 145.8(4)
C(97) C(58) C(103) C(35) -0.6(4)
C(97) C(58) C(103) C(102) 143.2(4)
C(103) C(58) C(97) C(59) -142.4(3)
C(103) C(58) C(97) C(119) 0.6(4)
C(42) C(59) C(97) C(58) -7.9(6)
C(42) C(59) C(97) C(119) -146.5(3)
C(46) C(59) C(97) C(58) 135.3(4)
C(46) C(59) C(97) C(119) -3.2(5)
C(80) C(60) C(100) C(49) 0.2(5)
C(80) C(60) C(100) C(72) -138.1(4)
C(100) C(60) C(80) C(5) 142.0(4)
C(100) C(60) C(80) C(26) 0.4(7)
C(80) C(60) C(140) C(40) 0.1(3)
C(80) C(60) C(140) C(121) 142.4(4)
C(140) C(60) C(80) C(5) -0.5(4)
C(140) C(60) C(80) C(26) -142.1(4)
C(100) C(60) C(140) C(40) -141.9(4)
C(100) C(60) C(140) C(121) 0.4(6)
C(140) C(60) C(100) C(49) 138.0(4)
C(140) C(60) C(100) C(72) -0.3(6)
C(44) C(61) C(63) C(13) 138.8(4)
C(44) C(61) C(63) C(114) 0.0(6)
C(44) C(61) C(126) C(78) -142.6(3)
C(44) C(61) C(126) C(118) -0.9(4)
C(63) C(61) C(126) C(78) -0.4(6)
C(63) C(61) C(126) C(118) 141.2(3)
C(126) C(61) C(63) C(13) 0.9(5)
C(126) C(61) C(63) C(114) -137.9(4)
C(5) C(62) C(87) C(42) -152.2(3)
C(5) C(62) C(87) C(76) -3.7(5)
C(46) C(62) C(87) C(42) -7.7(3)
C(46) C(62) C(87) C(76) 140.8(3)
C(13) C(63) C(114) C(88) -0.0(4)
C(13) C(63) C(114) C(105) -142.2(4)
C(61) C(63) C(114) C(88) 142.8(4)
C(61) C(63) C(114) C(105) 0.6(6)
C(32) C(64) C(77) C(38) 137.2(3)
C(32) C(64) C(77) C(92) -0.6(5)
C(52) C(64) C(77) C(38) -0.9(5)
C(52) C(64) C(77) C(92) -138.7(3)
C(99) C(65) C(112) C(23) -0.2(5)
C(99) C(65) C(112) C(102) -142.8(4)
C(112) C(65) C(99) C(45) -0.1(4)
C(112) C(65) C(99) C(106) 138.5(4)
C(99) C(65) C(116) C(79) 142.8(4)
C(99) C(65) C(116) C(104) 0.1(4)
C(116) C(65) C(99) C(45) -138.3(4)
C(116) C(65) C(99) C(106) 0.3(5)
C(112) C(65) C(116) C(79) 0.3(5)
C(112) C(65) C(116) C(104) -142.5(4)
C(116) C(65) C(112) C(23) 142.4(4)
C(116) C(65) C(112) C(102) -0.2(4)
C(23) C(66) C(143) C(18) 0.5(4)
C(23) C(66) C(143) C(57) -142.6(4)
C(35) C(66) C(143) C(18) 142.1(4)
C(35) C(66) C(143) C(57) -1.0(6)
C(111) C(67) C(115) S(1) -0.7(6)
C(115) C(67) C(111) C(110) 2.8(6)
C(16) C(69) C(81) C(33) 139.6(3)
C(16) C(69) C(81) C(55) -152.3(3)
C(16) C(69) C(81) C(132) 11.3(4)
C(25) C(69) C(81) C(33) -7.5(5)
C(25) C(69) C(81) C(55) 60.6(6)
C(25) C(69) C(81) C(132) -135.8(4)
C(44) C(70) C(85) C(22) 0.7(5)
C(44) C(70) C(85) C(91) 143.1(4)
C(44) C(70) C(105) C(114) 0.5(6)
C(44) C(70) C(105) C(131) -143.2(4)
C(85) C(70) C(105) C(114) 142.9(4)
C(85) C(70) C(105) C(131) -0.8(5)
C(105) C(70) C(85) C(22) -141.8(4)
C(105) C(70) C(85) C(91) 0.6(5)
C(55) C(71) C(83) C(90) 61.7(5)
C(100) C(72) C(129) C(74) -0.5(5)
C(100) C(72) C(129) C(123) -142.8(4)
C(129) C(72) C(100) C(49) 0.6(5)
C(129) C(72) C(100) C(60) 143.2(4)
C(100) C(72) C(139) C(121) 0.5(7)
C(100) C(72) C(139) C(135) 138.2(4)
C(139) C(72) C(100) C(49) -142.7(4)
C(139) C(72) C(100) C(60) -0.1(5)
C(129) C(72) C(139) C(121) -138.6(4)
C(129) C(72) C(139) C(135) -0.9(6)
C(139) C(72) C(129) C(74) 143.3(4)
C(139) C(72) C(129) C(123) 1.0(6)
C(27) C(73) C(130) C(42) 139.8(3)
C(27) C(73) C(130) C(127) 11.9(4)
C(27) C(73) C(130) C(138) -152.5(4)
C(58) C(73) C(130) C(42) -7.1(5)
C(58) C(73) C(130) C(127) -135.0(4)
C(58) C(73) C(130) C(138) 60.6(6)
C(18) C(74) C(129) C(72) -142.2(3)
C(18) C(74) C(129) C(123) 0.2(4)
C(49) C(74) C(129) C(72) 0.2(4)
C(49) C(74) C(129) C(123) 142.6(3)
C(17) C(76) C(87) C(42) 146.5(3)
C(17) C(76) C(87) C(62) 2.8(5)
C(19) C(76) C(87) C(42) 7.9(5)
C(19) C(76) C(87) C(62) -135.8(3)
C(38) C(77) C(92) C(51) -142.1(3)
C(38) C(77) C(92) C(107) 0.6(4)
C(64) C(77) C(92) C(51) 0.5(5)
C(64) C(77) C(92) C(107) 143.1(3)
C(39) C(78) C(126) C(61) 137.9(4)
C(39) C(78) C(126) C(118) 0.7(6)
C(39) C(78) C(142) C(13) -142.4(4)
C(39) C(78) C(142) C(141) 0.3(4)
C(126) C(78) C(142) C(13) 0.0(5)
C(126) C(78) C(142) C(141) 142.7(4)
C(142) C(78) C(126) C(61) -0.1(5)
C(142) C(78) C(126) C(118) -137.2(4)
C(27) C(79) C(102) C(103) 0.5(6)
C(27) C(79) C(102) C(112) 142.1(4)
C(27) C(79) C(116) C(65) -142.0(4)
C(27) C(79) C(116) C(104) 0.6(7)
C(102) C(79) C(116) C(65) -0.2(4)
C(102) C(79) C(116) C(104) 142.4(4)
C(116) C(79) C(102) C(103) -141.5(4)
C(116) C(79) C(102) C(112) 0.1(3)
C(33) C(81) C(132) C(3) -139.0(3)
C(33) C(81) C(132) C(15) 7.0(6)
C(55) C(81) C(132) C(3) 152.8(3)
C(55) C(81) C(132) C(15) -61.2(6)
C(69) C(81) C(132) C(3) -10.9(4)
C(69) C(81) C(132) C(15) 135.1(4)
C(71) C(83) C(90) C(96) 65.5(4)
C(15) C(84) C(89) C(7) 0.0(4)
C(15) C(84) C(89) C(21) 143.7(4)
C(54) C(84) C(89) C(7) -144.0(4)
C(54) C(84) C(89) C(21) -0.3(5)
C(22) C(85) C(91) C(28) -0.9(6)
C(22) C(85) C(91) C(131) 142.1(4)
C(70) C(85) C(91) C(28) -143.2(4)
C(70) C(85) C(91) C(131) -0.2(5)
C(29) C(86) C(141) C(53) 1.7(6)
C(29) C(86) C(141) C(142) -141.3(4)
C(39) C(86) C(141) C(53) 142.6(3)
C(39) C(86) C(141) C(142) -0.5(4)
C(36) C(88) C(107) C(14) -137.8(4)
C(36) C(88) C(107) C(92) 0.7(6)
C(36) C(88) C(114) C(63) -0.1(4)
C(36) C(88) C(114) C(105) 142.5(4)
C(107) C(88) C(114) C(63) -142.3(4)
C(107) C(88) C(114) C(105) 0.4(7)
C(114) C(88) C(107) C(14) -0.5(7)
C(114) C(88) C(107) C(92) 137.9(4)
C(83) C(90) C(96) O(2) 12.6(6)
C(83) C(90) C(96) O(3) -166.7(3)
C(28) C(91) C(131) C(14) 1.0(7)
C(28) C(91) C(131) C(105) 143.0(4)
C(85) C(91) C(131) C(14) -142.3(4)
C(85) C(91) C(131) C(105) -0.3(5)
C(51) C(92) C(107) C(14) 142.7(4)
C(51) C(92) C(107) C(88) -0.2(5)
C(77) C(92) C(107) C(14) -0.4(4)
C(77) C(92) C(107) C(88) -143.3(4)
C(48) C(93) C(124) C(108) 139.0(4)
C(48) C(93) C(124) C(137) 0.5(6)
C(48) C(93) C(135) C(56) -143.2(4)
C(48) C(93) C(135) C(139) -0.9(5)
C(124) C(93) C(135) C(56) 0.5(5)
C(124) C(93) C(135) C(139) 142.8(4)
C(135) C(93) C(124) C(108) -0.1(4)
C(135) C(93) C(124) C(137) -138.7(4)
C(58) C(97) C(119) C(12) -144.0(3)
C(58) C(97) C(119) C(35) -0.4(4)
C(59) C(97) C(119) C(12) -0.1(4)
C(59) C(97) C(119) C(35) 143.4(3)
C(45) C(99) C(106) C(56) 0.7(4)
C(45) C(99) C(106) C(108) 142.5(3)
C(65) C(99) C(106) C(56) -142.4(4)
C(65) C(99) C(106) C(108) -0.6(6)
C(79) C(102) C(103) C(35) 137.6(4)
C(79) C(102) C(103) C(58) -1.9(6)
C(79) C(102) C(112) C(23) -142.7(4)
C(79) C(102) C(112) C(65) 0.1(3)
C(103) C(102) C(112) C(23) -0.8(6)
C(103) C(102) C(112) C(65) 142.0(4)
C(112) C(102) C(103) C(35) 0.7(6)
C(112) C(102) C(103) C(58) -138.8(4)
C(108) C(104) C(116) C(65) -0.2(4)
C(108) C(104) C(116) C(79) -138.1(4)
C(116) C(104) C(108) C(106) -0.1(4)
C(116) C(104) C(108) C(124) 141.9(4)
C(108) C(104) C(136) C(47) 142.8(4)
C(108) C(104) C(136) C(137) -0.2(4)
C(136) C(104) C(108) C(106) -142.3(4)
C(136) C(104) C(108) C(124) -0.3(4)
C(116) C(104) C(136) C(47) 0.8(7)
C(116) C(104) C(136) C(137) -142.3(4)
C(136) C(104) C(116) C(65) 137.2(4)
C(136) C(104) C(116) C(79) -0.7(7)
C(70) C(105) C(114) C(63) -0.9(6)
C(70) C(105) C(114) C(88) -139.0(4)
C(70) C(105) C(131) C(14) 142.6(4)
C(70) C(105) C(131) C(91) 0.7(5)
C(114) C(105) C(131) C(14) -0.6(7)
C(114) C(105) C(131) C(91) -142.5(4)
C(131) C(105) C(114) C(63) 138.3(4)
C(131) C(105) C(114) C(88) 0.2(6)
C(56) C(106) C(108) C(104) 137.8(4)
C(56) C(106) C(108) C(124) 0.3(5)
C(99) C(106) C(108) C(104) 0.5(5)
C(99) C(106) C(108) C(124) -137.0(4)
C(104) C(108) C(124) C(93) -142.5(4)
C(104) C(108) C(124) C(137) 0.7(4)
C(106) C(108) C(124) C(93) -0.3(5)
C(106) C(108) C(124) C(137) 142.9(4)
C(117) C(109) C(134) O(1) 24.7(6)
C(117) C(109) C(134) O(4) -157.1(3)
C(134) C(109) C(117) C(37) -174.1(3)
S(1) C(110) C(111) C(67) -3.6(4)
S(1) C(110) C(138) C(37) -74.1(4)
S(1) C(110) C(138) C(42) 68.6(4)
S(1) C(110) C(138) C(130) 141.3(3)
C(111) C(110) C(138) C(37) 98.9(5)
C(111) C(110) C(138) C(42) -118.4(4)
C(111) C(110) C(138) C(130) -45.7(6)
C(138) C(110) C(111) C(67) -177.2(4)
C(16) C(118) C(126) C(61) -142.7(3)
C(16) C(118) C(126) C(78) -0.8(6)
C(20) C(118) C(126) C(61) 0.8(4)
C(20) C(118) C(126) C(78) 142.7(4)
C(48) C(121) C(139) C(72) 141.9(4)
C(48) C(121) C(139) C(135) -0.6(4)
C(48) C(121) C(140) C(40) 0.6(6)
C(48) C(121) C(140) C(60) -137.8(4)
C(139) C(121) C(140) C(40) 138.2(4)
C(139) C(121) C(140) C(60) -0.1(5)
C(140) C(121) C(139) C(72) -0.3(6)
C(140) C(121) C(139) C(135) -142.9(4)
C(45) C(123) C(129) C(72) 138.1(4)
C(45) C(123) C(129) C(74) 0.2(4)
C(56) C(123) C(129) C(72) -1.0(6)
C(56) C(123) C(129) C(74) -138.9(4)
C(93) C(124) C(137) C(43) 0.2(5)
C(93) C(124) C(137) C(136) 142.3(4)
C(108) C(124) C(137) C(43) -142.8(4)
C(108) C(124) C(137) C(136) -0.8(4)
C(19) C(127) C(130) C(42) 7.5(5)
C(19) C(127) C(130) C(73) 135.6(4)
C(19) C(127) C(130) C(138) -59.8(6)
C(47) C(127) C(130) C(42) -140.3(3)
C(47) C(127) C(130) C(73) -12.3(4)
C(47) C(127) C(130) C(138) 152.4(4)
C(42) C(130) C(138) C(37) 108.6(4)
C(42) C(130) C(138) C(110) -107.8(4)
C(73) C(130) C(138) C(37) 9.4(6)
C(73) C(130) C(138) C(42) -99.2(5)
C(73) C(130) C(138) C(110) 153.0(4)
C(127) C(130) C(138) C(37) -151.8(4)
C(127) C(130) C(138) C(42) 99.5(4)
C(127) C(130) C(138) C(110) -8.3(6)
C(56) C(135) C(139) C(72) 0.9(6)
C(56) C(135) C(139) C(121) 143.1(4)
C(93) C(135) C(139) C(72) -141.3(4)
C(93) C(135) C(139) C(121) 0.9(5)
C(47) C(136) C(137) C(43) -0.4(6)
C(47) C(136) C(137) C(124) -142.3(4)
C(104) C(136) C(137) C(43) 142.5(4)
C(104) C(136) C(137) C(124) 0.6(4)
C(53) C(141) C(142) C(13) 0.0(5)
C(53) C(141) C(142) C(78) -142.7(4)
C(86) C(141) C(142) C(13) 142.8(4)
C(86) C(141) C(142) C(78) 0.1(3)
